data_4319900
loop_
_publ_author_name
'Richard J. van Haaren'
'Kees Goubitz'
'Jan Fraanje'
'Gino P. F. van Strijdonck'
'Henk Oevering'
'Betty Coussens'
'Joost N. H. Reek'
'Paul C. J. Kamer'
'Piet W. N. M. van Leeuwen'

_publ_section_title
;
 An X-ray Study of the Effect of the Bite Angle of Chelating Ligands on
 the Geometry of Palladium(allyl) Complexes: Implications for the
 Regioselectivity in the Allylic Alkylation
;
_journal_name_full 'Inorganic Chemistry'
_journal_page_first 3363
_journal_page_last 3372
_journal_paper_doi 10.1021/ic0009167
_journal_volume 40
_journal_year 2001
_chemical_formula_moiety '[C41 H37 O P2 Pd]^+^.[B F4]^-^'
_chemical_formula_sum 'C41 H37 B F4 O P2 Pd'
_chemical_formula_weight 800.8
_space_group_IT_number 2
_symmetry_cell_setting triclinic
_symmetry_space_group_name_Hall '-P 1'
_symmetry_space_group_name_H-M 'P -1'
_cell_angle_alpha 83.840(10)
_cell_angle_beta 78.010(10)
_cell_angle_gamma 67.568(8)
_cell_formula_units_Z 2
_cell_length_a 11.8220(10)
_cell_length_b 12.519(2)
_cell_length_c 14.435(2)
_cell_measurement_reflns_used 23
_cell_measurement_temperature 253
_cell_measurement_theta_max 40.97
_cell_measurement_theta_min 40.03
_cell_volume 1930.7(5)
_computing_data_reduction 'xtal ADDREF'
_computing_molecular_graphics xtal
_computing_publication_material 'xtal BONDLA CIFIO'
_computing_structure_refinement 'xtal CRYLSQ'
_computing_structure_solution xtal
_diffrn_ambient_temperature 293
_diffrn_measurement_device_type 'Enraf-Nonius CAD4'
_diffrn_measurement_method \w/2\q
_diffrn_radiation_type 'Cu K\a'
_diffrn_radiation_wavelength 1.5418
_diffrn_reflns_limit_h_max 13
_diffrn_reflns_limit_h_min -13
_diffrn_reflns_limit_k_max 14
_diffrn_reflns_limit_k_min -14
_diffrn_reflns_limit_l_max 16
_diffrn_reflns_limit_l_min 0
_diffrn_reflns_theta_max 64.83
_diffrn_reflns_theta_min 3.13
_diffrn_standards_decay_% none
_diffrn_standards_interval_time 60
_diffrn_standards_number 2
_exptl_absorpt_coefficient_mu '50.8 cm^-1^'
_exptl_absorpt_correction_T_max 0.988
_exptl_absorpt_correction_T_min 0.422
_exptl_absorpt_correction_type psi-scan
_exptl_crystal_density_diffrn 1.5
_exptl_crystal_size_max 0.40
_exptl_crystal_size_mid 0.30
_exptl_crystal_size_min 0.10
_refine_diff_density_max 1.759
_refine_diff_density_min -.898
_refine_ls_abs_structure_details none
_refine_ls_abs_structure_Flack .00000
_refine_ls_extinction_coef 168(40)
_refine_ls_extinction_expression 'Eq22 p292 "Cryst. Comp." Munksgaard 1970'
_refine_ls_extinction_method Zachariasen
_refine_ls_goodness_of_fit_all .853
_refine_ls_goodness_of_fit_ref .854
_refine_ls_matrix_type full
_refine_ls_number_constraints 0
_refine_ls_number_parameters 550
_refine_ls_number_reflns 5468
_refine_ls_number_restraints 56
_refine_ls_R_factor_all .07
_refine_ls_R_factor_gt .059
_refine_ls_shift/su_max .468
_refine_ls_shift/su_mean .018
_refine_ls_structure_factor_coef F
_refine_ls_weighting_scheme calc
_refine_ls_wR_factor_all .067
_refine_ls_wR_factor_ref .061
_reflns_d_resolution_high .852
_reflns_d_resolution_low 14.113
_reflns_limit_h_max 13
_reflns_limit_h_min -13
_reflns_limit_k_max 14
_reflns_limit_k_min -14
_reflns_limit_l_max 16
_reflns_limit_l_min 0
_reflns_number_gt 6490
_reflns_number_total 6490
_reflns_threshold_expression 'F    > 4.00 sig(F   )'
_cod_data_source_file ic0009167_4.cif
_cod_data_source_block p4haar
_cod_depositor_comments
;
The following automatic conversions were performed:

'_exptl_absorpt_correction_type' tag value 'PSI-scans' was replaced
with 'psi-scan' value.

Automatic conversion script
Id: cif_fix_values 1646 2011-03-28 12:23:43Z adriana 
;
_cod_original_sg_symbol_Hall -p_1
_cod_original_formula_sum 'C41 H37 O P2 Pd B F4'
_cod_database_code 4319900

loop_
_symmetry_equiv_pos_as_xyz
+x,+y,+z
-x,-y,-z

loop_
_atom_site_label
_atom_site_fract_x
_atom_site_fract_y
_atom_site_fract_z
_atom_site_U_iso_or_equiv
_atom_site_adp_type
_atom_site_calc_flag
_atom_site_calc_attached_atom
_atom_site_occupancy
_atom_site_disorder_assembly
_atom_site_disorder_group
Pd .12422(4) .24300(4) .15278(3) .0457(4) Uani ? ? 1.00000 ? ?
P1 .29572(15) .28105(14) .17400(11) .0440(14) Uani ? ? 1.00000 ? ?
C11 .3354(5) .2500(5) .2924(4) .043(5) Uani ? ? 1.00000 ? ?
C12 .3305(7) .3327(7) .3521(5) .058(7) Uani ? ? 1.00000 ? ?
C13 .3518(7) .3018(7) .4438(5) .064(8) Uani ? ? 1.00000 ? ?
C14 .3798(7) .1894(7) .4759(5) .061(7) Uani ? ? 1.00000 ? ?
C15 .3877(6) .1054(6) .4179(4) .050(6) Uani ? ? 1.00000 ? ?
C16 .3642(5) .1365(6) .3269(4) .044(5) Uani ? ? 1.00000 ? ?
O .3683(4) .0582(4) .2635(3) .045(4) Uani ? ? 1.00000 ? ?
C21 .2033(5) -.0115(5) .3219(4) .041(5) Uani ? ? 1.00000 ? ?
C22 .1687(7) -.1029(6) .3643(5) .056(7) Uani ? ? 1.00000 ? ?
C23 .2584(8) -.2092(6) .3819(6) .064(8) Uani ? ? 1.00000 ? ?
C24 .3837(7) -.2267(6) .3583(6) .063(7) Uani ? ? 1.00000 ? ?
C25 .4195(6) -.1374(6) .3186(5) .054(6) Uani ? ? 1.00000 ? ?
C26 .3291(5) -.0308(5) .3024(4) .043(5) Uani ? ? 1.00000 ? ?
C31 .4381(6) .2024(5) .0945(4) .046(6) Uani ? ? 1.00000 ? ?
C32 .4314(7) .1870(8) .0023(5) .077(8) Uani ? ? 1.00000 ? ?
C33 .5357(9) .1247(10) -.0601(6) .091(10) Uani ? ? 1.00000 ? ?
C34 .6492(8) .0775(8) -.0339(6) .074(9) Uani ? ? 1.00000 ? ?
C35 .6579(7) .0920(8) .0571(6) .080(9) Uani ? ? 1.00000 ? ?
C36 .5536(7) .1560(8) .1200(5) .068(8) Uani ? ? 1.00000 ? ?
C41 .2801(7) .4330(6) .1563(5) .056(7) Uani ? ? 1.00000 ? ?
C42 .1649(8) .5184(7) .1872(6) .069(8) Uani ? ? 1.00000 ? ?
C43 .1529(11) .6336(8) .1823(7) .088(10) Uani ? ? 1.00000 ? ?
C44 .2526(13) .6639(9) .1483(8) .103(13) Uani ? ? 1.00000 ? ?
C45 .3668(14) .5818(10) .1149(9) .115(15) Uani ? ? 1.00000 ? ?
C46 .3810(9) .4637(7) .1198(7) .085(10) Uani ? ? 1.00000 ? ?
P2 .08662(14) .12748(13) .28873(11) .0412(13) Uani ? ? 1.00000 ? ?
C51 -.0476(6) .0851(6) .2973(4) .047(6) Uani ? ? 1.00000 ? ?
C52 -.0389(7) -.0011(6) .2379(5) .058(7) Uani ? ? 1.00000 ? ?
C53 -.1374(8) -.0362(7) .2437(6) .070(9) Uani ? ? 1.00000 ? ?
C54 -.2462(8) .0125(8) .3061(7) .076(9) Uani ? ? 1.00000 ? ?
C55 -.2569(7) .0973(8) .3644(6) .075(9) Uani ? ? 1.00000 ? ?
C56 -.1574(6) .1334(6) .3607(5) .057(7) Uani ? ? 1.00000 ? ?
C61 .0419(6) .2214(5) .3899(4) .044(5) Uani ? ? 1.00000 ? ?
C62 -.0309(7) .3365(6) .3758(5) .057(7) Uani ? ? 1.00000 ? ?
C63 -.0716(8) .4113(7) .4506(6) .069(8) Uani ? ? 1.00000 ? ?
C64 -.0374(8) .3727(7) .5361(6) .071(9) Uani ? ? 1.00000 ? ?
C65 .0389(8) .2584(7) .5498(5) .065(8) Uani ? ? 1.00000 ? ?
C66 .0765(6) .1820(6) .4765(5) .051(6) Uani ? ? 1.00000 ? ?
B .2339(8) .3320(7) .7578(5) .082(3) Uiso ? ? 1.00000 ? ?
F1 .2996(14) .3299(17) .6689(7) .063(4) Uiso ? ? .33300 ? ?
F2 .1073(11) .379(3) .765(2) .174(11) Uiso ? ? .33300 ? ?
F3 .263(2) .2197(11) .7886(15) .110(8) Uiso ? ? .33300 ? ?
F4 .272(2) .389(2) .8133(14) .139(8) Uiso ? ? .33300 ? ?
C1 .1019(6) .3640(5) .0332(6) .070(2) Uiso ? ? 1.00000 ? ?
C2a -.0164(9) .3651(8) .0733(8) .042(3) Uiso ? ? .50000 ? ?
C2b .0752(14) .2820(14) .0100(9) .081(5) Uiso ? ? .50000 ? ?
C3 -.0426(8) .2643(8) .0762(6) .080(2) Uiso ? ? 1.00000 ? ?
C4 -.1696(9) .2979(6) .1341(6) .134(4) Uiso ? ? 1.00000 ? ?
C5 -.0061(7) .1598(7) .0207(6) .119(4) Uiso ? ? 1.00000 ? ?
F5 .1383(15) .4371(12) .7665(14) .093(5) Uiso ? ? .33300 ? ?
F6 .144(3) .321(3) .716(2) .201(13) Uiso ? ? .33300 ? ?
F7 .2697(19) .2389(14) .8186(14) .097(7) Uiso ? ? .33300 ? ?
F8 .283(2) .276(2) .6762(12) .142(9) Uiso ? ? .33300 ? ?
F9 .3145(18) .325(2) .8157(13) .123(7) Uiso ? ? .33300 ? ?
F10 .3122(17) .3577(19) .6816(11) .104(9) Uiso ? ? .33300 ? ?
F11 .160(3) .271(3) .799(2) .207(12) Uiso ? ? .33300 ? ?
F12 .165(2) .4309(13) .8049(15) .110(7) Uiso ? ? .33300 ? ?
H101 .12252 .43591 .03008 .10000 Uiso ? ? 1.00000 ? ?
H102 .17013 .29113 .00629 .10000 Uiso ? ? 1.00000 ? ?
H2a -.08309 .43858 .09920 .10000 Uiso ? ? .50000 ? ?
H2b .12839 .23312 -.04559 .10000 Uiso ? ? .50000 ? ?
H401 -.17232 .31968 .20023 .10000 Uiso ? ? 1.00000 ? ?
H402 -.23248 .36416 .10450 .10000 Uiso ? ? 1.00000 ? ?
H403 -.19042 .22641 .13776 .10000 Uiso ? ? 1.00000 ? ?
H501 -.02333 .19334 -.04428 .10000 Uiso ? ? 1.00000 ? ?
H502 .08787 .12584 .01591 .10000 Uiso ? ? 1.00000 ? ?
H503 -.02317 .08669 .02142 .10000 Uiso ? ? 1.00000 ? ?
H12 .302(7) .416(2) .330(5) .08(2) Uiso ? ? 1.00000 ? ?
H13 .344(8) .357(5) .492(4) .10(3) Uiso ? ? 1.00000 ? ?
H14 .384(6) .171(5) .5446(14) .057(19) Uiso ? ? 1.00000 ? ?
H15 .405(5) .0237(19) .441(4) .048(17) Uiso ? ? 1.00000 ? ?
H22 .0789(18) -.092(5) .379(4) .052(18) Uiso ? ? 1.00000 ? ?
H23 .225(6) -.268(5) .415(5) .08(2) Uiso ? ? 1.00000 ? ?
H24 .446(7) -.305(4) .372(7) .13(4) Uiso ? ? 1.00000 ? ?
H25 .509(2) -.149(6) .300(5) .08(2) Uiso ? ? 1.00000 ? ?
H32 .346(3) .222(6) -.013(5) .07(2) Uiso ? ? 1.00000 ? ?
H33 .532(8) .124(8) -.1285(18) .11(3) Uiso ? ? 1.00000 ? ?
H34 .729(4) .033(6) -.075(5) .10(3) Uiso ? ? 1.00000 ? ?
H35 .737(4) .063(7) .083(6) .10(3) Uiso ? ? 1.00000 ? ?
H36 .558(7) .156(7) .1883(16) .08(2) Uiso ? ? 1.00000 ? ?
H42 .090(4) .500(6) .217(5) .07(2) Uiso ? ? 1.00000 ? ?
H43 .067(3) .691(5) .201(6) .09(3) Uiso ? ? 1.00000 ? ?
H44 .258(7) .742(3) .147(6) .09(3) Uiso ? ? 1.00000 ? ?
H45 .453(4) .582(11) .103(9) .17(5) Uiso ? ? 1.00000 ? ?
H46 .467(3) .405(5) .103(6) .09(3) Uiso ? ? 1.00000 ? ?
H52 .040(4) -.049(6) .197(5) .10(3) Uiso ? ? 1.00000 ? ?
H53 -.123(8) -.092(6) .194(4) .10(3) Uiso ? ? 1.00000 ? ?
H54 -.324(4) -.004(7) .313(6) .09(3) Uiso ? ? 1.00000 ? ?
H55 -.334(4) .136(6) .411(4) .09(3) Uiso ? ? 1.00000 ? ?
H56 -.172(8) .196(5) .404(5) .10(3) Uiso ? ? 1.00000 ? ?
H62 -.047(6) .357(5) .3098(19) .06(2) Uiso ? ? 1.00000 ? ?
H63 -.129(6) .491(3) .438(6) .10(3) Uiso ? ? 1.00000 ? ?
H64 -.062(7) .417(6) .595(3) .09(3) Uiso ? ? 1.00000 ? ?
H65 .071(6) .230(6) .610(3) .07(2) Uiso ? ? 1.00000 ? ?
H66 .135(4) .100(2) .481(4) .049(18) Uiso ? ? 1.00000 ? ?

loop_
_atom_site_aniso_label
_atom_site_aniso_U_11
_atom_site_aniso_U_22
_atom_site_aniso_U_33
_atom_site_aniso_U_12
_atom_site_aniso_U_13
_atom_site_aniso_U_23
Pd .0465(3) .0485(3) .0410(3) -.0153(2) -.0154(2) .0092(2)
P1 .0461(9) .0466(9) .0370(8) -.0166(7) -.0061(7) .0035(7)
C11 .042(3) .050(4) .037(3) -.017(3) -.004(3) -.005(3)
C12 .066(5) .064(5) .050(4) -.028(4) -.010(3) -.008(3)
C13 .073(5) .075(5) .052(4) -.031(4) -.014(4) -.012(4)
C14 .055(4) .090(6) .044(4) -.028(4) -.014(3) -.004(4)
C15 .050(4) .060(4) .041(3) -.018(3) -.013(3) .003(3)
C16 .037(3) .058(4) .036(3) -.019(3) -.004(3) -.001(3)
O .045(2) .050(2) .040(2) -.017(2) -.0105(18) .0030(19)
C21 .043(3) .040(3) .038(3) -.011(3) -.011(3) -.002(3)
C22 .055(4) .049(4) .063(4) -.019(3) -.016(3) .012(3)
C23 .074(5) .047(4) .072(5) -.024(4) -.022(4) .013(4)
C24 .063(5) .045(4) .071(5) -.006(4) -.020(4) .002(4)
C25 .046(4) .050(4) .060(4) -.008(3) -.014(3) .002(3)
C26 .043(3) .045(3) .037(3) -.012(3) -.009(3) .001(3)
C31 .052(4) .049(4) .039(3) -.023(3) -.005(3) -.001(3)
C32 .057(5) .108(7) .049(4) -.009(5) -.005(4) -.024(4)
C33 .079(6) .128(8) .050(5) -.018(6) -.003(4) -.026(5)
C34 .063(5) .082(6) .064(5) -.020(5) .010(4) -.019(4)
C35 .047(5) .105(7) .073(6) -.014(5) -.001(4) -.006(5)
C36 .049(4) .102(6) .050(4) -.023(4) -.005(3) -.008(4)
C41 .070(5) .048(4) .046(4) -.022(4) -.006(3) .004(3)
C42 .076(6) .055(5) .069(5) -.017(4) -.012(4) .003(4)
C43 .112(8) .053(5) .077(6) -.007(5) -.016(6) -.003(4)
C44 .155(11) .058(6) .088(7) -.043(7) -.005(7) .003(5)
C45 .140(11) .079(7) .126(9) -.066(8) .026(8) -.010(6)
C46 .093(7) .058(5) .096(7) -.037(5) .023(5) -.010(5)
P2 .0371(8) .0408(8) .0422(8) -.0109(7) -.0099(6) .0049(7)
C51 .043(3) .050(4) .049(4) -.017(3) -.013(3) .009(3)
C52 .057(4) .056(4) .063(5) -.017(4) -.020(4) .001(4)
C53 .078(6) .069(5) .083(6) -.037(5) -.042(5) .007(4)
C54 .064(5) .087(6) .096(6) -.045(5) -.034(5) .023(5)
C55 .046(4) .092(6) .084(6) -.028(4) -.008(4) .008(5)
C56 .045(4) .061(5) .066(5) -.021(3) -.008(3) -.002(4)
C61 .042(3) .048(4) .045(3) -.019(3) -.008(3) -.002(3)
C62 .056(4) .048(4) .062(4) -.017(3) -.008(4) -.002(3)
C63 .071(5) .048(4) .082(6) -.022(4) -.001(4) -.008(4)
C64 .086(6) .072(5) .066(5) -.045(5) .004(4) -.021(4)
C65 .074(5) .077(6) .048(4) -.033(4) -.007(4) -.004(4)
C66 .049(4) .058(4) .044(4) -.022(3) -.001(3) .000(3)

loop_
_atom_type_symbol
_atom_type_description
_atom_type_oxidation_number
_atom_type_number_in_cell
_atom_type_scat_dispersion_real
_atom_type_scat_dispersion_imag
_atom_type_scat_source
C ? 0 82 .017 .009 'Int. Tables Vol IV Tables 2.2B and 2.3.1'
H ? 0 74 0 0 'Int. Tables Vol IV Tables 2.2B and 2.3.1'
O ? 0 2 .047 .032 'Int. Tables Vol IV Tables 2.2B and 2.3.1'
P ? 0 4 .283 .434 'Int. Tables Vol IV Tables 2.2B and 2.3.1'
F ? 0 8 .069 .053 'Int. Tables Vol IV Tables 2.2B and 2.3.1'
B ? 0 2 .008 .004 'Int. Tables Vol IV Tables 2.2B and 2.3.1'
Pd ? 0 2 -.059 3.934 'Int. Tables Vol IV Tables 2.2B and 2.3.1'
Cl ? 0 4 .348 .702 'Int. Tables Vol IV Tables 2.2B and 2.3.1'

loop_
_diffrn_attenuator_code
_diffrn_attenuator_scale
? ?

loop_
_geom_angle_atom_site_label_1
_geom_angle_atom_site_label_2
_geom_angle_atom_site_label_3
_geom_angle_site_symmetry_1
_geom_angle_site_symmetry_2
_geom_angle_site_symmetry_3
_geom_angle
_geom_angle_publ_flag
C1 Pd C2b . . . 34.0(5) ?
C1 Pd C2a . . . 37.1(3) ?
C1 Pd P1 . . . 90.0(2) ?
C1 Pd C3 . . . 64.5(3) ?
C1 Pd P2 . . . 163.7(2) ?
C2b Pd C2a . . . 37.5(4) ?
C2b Pd P1 . . . 116.4(5) ?
C2b Pd C3 . . . 40.5(5) ?
C2b Pd P2 . . . 137.5(5) ?
C2a Pd P1 . . . 121.6(3) ?
C2a Pd C3 . . . 35.5(4) ?
C2a Pd P2 . . . 126.6(3) ?
P1 Pd C3 . . . 154.5(2) ?
P1 Pd P2 . . . 103.93(6) ?
C3 Pd P2 . . . 101.3(2) ?
C31 P1 C11 . . . 105.1(3) ?
C31 P1 C41 . . . 104.8(3) ?
C31 P1 Pd . . . 113.2(3) ?
C11 P1 C41 . . . 100.8(3) ?
C11 P1 Pd . . . 116.4(2) ?
C41 P1 Pd . . . 115.1(3) ?
C16 C11 C12 . . . 118.2(6) ?
C16 C11 P1 . . . 116.8(5) ?
C12 C11 P1 . . . 124.8(5) ?
H12 C12 C13 . . . 120(4) ?
H12 C12 C11 . . . 119(4) ?
C13 C12 C11 . . . 120.3(7) ?
H13 C13 C14 . . . 115(4) ?
H13 C13 C12 . . . 124(4) ?
C14 C13 C12 . . . 120.2(8) ?
H14 C14 C13 . . . 118(4) ?
H14 C14 C15 . . . 120(4) ?
C13 C14 C15 . . . 120.8(7) ?
H15 C15 C14 . . . 122(3) ?
H15 C15 C16 . . . 119(4) ?
C14 C15 C16 . . . 119.1(7) ?
C15 C16 C11 . . . 121.4(7) ?
C15 C16 O . . . 123.3(6) ?
C11 C16 O . . . 115.3(5) ?
C26 O C16 . . . 116.2(4) ?
C26 C21 C22 . . . 117.2(5) ?
C26 C21 P2 . . . 121.3(5) ?
C22 C21 P2 . . . 121.5(5) ?
H22 C22 C23 . . . 120(4) ?
H22 C22 C21 . . . 119(4) ?
C23 C22 C21 . . . 120.5(7) ?
H23 C23 C24 . . . 124(4) ?
H23 C23 C22 . . . 115(4) ?
C24 C23 C22 . . . 120.7(8) ?
H24 C24 C25 . . . 122(5) ?
H24 C24 C23 . . . 119(4) ?
C25 C24 C23 . . . 119.7(6) ?
H25 C25 C24 . . . 121(4) ?
H25 C25 C26 . . . 120(4) ?
C24 C25 C26 . . . 119.2(7) ?
C21 C26 O . . . 119.6(5) ?
C21 C26 C25 . . . 122.6(7) ?
O C26 C25 . . . 117.8(6) ?
C36 C31 C32 . . . 117.3(6) ?
C36 C31 P1 . . . 124.0(5) ?
C32 C31 P1 . . . 118.7(5) ?
H32 C32 C33 . . . 124(4) ?
H32 C32 C31 . . . 115(4) ?
C33 C32 C31 . . . 121.2(8) ?
H33 C33 C34 . . . 118(5) ?
H33 C33 C32 . . . 120(5) ?
C34 C33 C32 . . . 121.1(9) ?
H34 C34 C33 . . . 126(4) ?
H34 C34 C35 . . . 115(4) ?
C33 C34 C35 . . . 118.6(7) ?
H35 C35 C34 . . . 125(4) ?
H35 C35 C36 . . . 114(4) ?
C34 C35 C36 . . . 120.6(8) ?
H36 C36 C31 . . . 118(4) ?
H36 C36 C35 . . . 120(4) ?
C31 C36 C35 . . . 121.1(8) ?
C46 C41 C42 . . . 119.5(8) ?
C46 C41 P1 . . . 121.6(5) ?
C42 C41 P1 . . . 118.7(7) ?
H42 C42 C43 . . . 118(4) ?
H42 C42 C41 . . . 122(4) ?
C43 C42 C41 . . . 119.9(9) ?
H43 C43 C44 . . . 123(4) ?
H43 C43 C42 . . . 116(4) ?
C44 C43 C42 . . . 120.7(8) ?
H44 C44 C43 . . . 128(4) ?
H44 C44 C45 . . . 111(5) ?
C43 C44 C45 . . . 120.7(11) ?
H45 C45 C44 . . . 132(8) ?
H45 C45 C46 . . . 106(7) ?
C44 C45 C46 . . . 119.4(13) ?
H46 C46 C41 . . . 122(4) ?
H46 C46 C45 . . . 118(4) ?
C41 C46 C45 . . . 119.7(9) ?
C51 P2 C61 . . . 103.3(3) ?
C51 P2 C21 . . . 100.2(3) ?
C51 P2 Pd . . . 115.7(2) ?
C61 P2 C21 . . . 106.3(3) ?
C61 P2 Pd . . . 105.5(2) ?
C21 P2 Pd . . . 123.91(19) ?
C56 C51 C52 . . . 118.2(7) ?
C56 C51 P2 . . . 122.7(6) ?
C52 C51 P2 . . . 119.1(5) ?
H52 C52 C53 . . . 115(5) ?
H52 C52 C51 . . . 124(5) ?
C53 C52 C51 . . . 120.5(6) ?
H53 C53 C54 . . . 126(5) ?
H53 C53 C52 . . . 113(5) ?
C54 C53 C52 . . . 121.1(9) ?
H54 C54 C53 . . . 127(5) ?
H54 C54 C55 . . . 113(5) ?
C53 C54 C55 . . . 119.4(10) ?
H55 C55 C54 . . . 123(5) ?
H55 C55 C56 . . . 117(5) ?
C54 C55 C56 . . . 120.6(7) ?
H56 C56 C51 . . . 123(5) ?
H56 C56 C55 . . . 117(5) ?
C51 C56 C55 . . . 120.2(8) ?
C66 C61 C62 . . . 120.4(6) ?
C66 C61 P2 . . . 123.1(5) ?
C62 C61 P2 . . . 116.5(5) ?
H62 C62 C61 . . . 114(3) ?
H62 C62 C63 . . . 126(3) ?
C61 C62 C63 . . . 119.4(7) ?
H63 C63 C64 . . . 124(5) ?
H63 C63 C62 . . . 116(5) ?
C64 C63 C62 . . . 120.3(7) ?
H64 C64 C63 . . . 128(3) ?
H64 C64 C65 . . . 112(3) ?
C63 C64 C65 . . . 120.6(8) ?
H65 C65 C66 . . . 119(3) ?
H65 C65 C64 . . . 121(4) ?
C66 C65 C64 . . . 119.5(7) ?
H66 C66 C61 . . . 117(4) ?
H66 C66 C65 . . . 123(4) ?
C61 C66 C65 . . . 119.8(6) ?
H102 C1 H101 . . . 117.7(7) ?
H102 C1 C2b . . . 59.6(7) ?
H102 C1 C2a . . . 120.8(8) ?
H102 C1 Pd . . . 76.0(4) ?
H101 C1 C2b . . . 162.2(10) ?
H101 C1 C2a . . . 121.4(6) ?
H101 C1 Pd . . . 122.3(6) ?
C2b C1 C2a . . . 64.2(8) ?
C2b C1 Pd . . . 75.1(7) ?
C2a C1 Pd . . . 73.5(5) ?
H2a C2a C1 . . . 119.6(10) ?
H2a C2a C3 . . . 120.1(10) ?
H2a C2a C2b . . . 162.2(12) ?
H2a C2a Pd . . . 124.3(9) ?
C1 C2a C3 . . . 120.2(7) ?
C1 C2a C2b . . . 54.0(9) ?
C1 C2a Pd . . . 69.4(5) ?
C3 C2a C2b . . . 68.6(10) ?
C3 C2a Pd . . . 78.5(5) ?
C2b C2a Pd . . . 71.2(7) ?
H2b C2b H102 . . . 78.0(10) ?
H2b C2b C1 . . . 120.1(16) ?
H2b C2b C2a . . . 167.1(15) ?
H2b C2b C3 . . . 125.0(17) ?
H2b C2b Pd . . . 121.5(10) ?
H102 C2b C1 . . . 48.6(8) ?
H102 C2b C2a . . . 108.3(14) ?
H102 C2b C3 . . . 146.7(12) ?
H102 C2b Pd . . . 71.8(7) ?
C1 C2b C2a . . . 61.9(9) ?
C1 C2b C3 . . . 114.9(10) ?
C1 C2b Pd . . . 70.9(8) ?
C2a C2b C3 . . . 55.2(8) ?
C2a C2b Pd . . . 71.3(7) ?
C3 C2b Pd . . . 75.2(6) ?
C2a C3 C5 . . . 139.8(8) ?
C2a C3 C4 . . . 102.9(7) ?
C2a C3 C2b . . . 56.2(8) ?
C2a C3 Pd . . . 66.0(6) ?
C5 C3 C4 . . . 113.6(9) ?
C5 C3 C2b . . . 84.8(8) ?
C5 C3 Pd . . . 107.8(5) ?
C4 C3 C2b . . . 157.4(9) ?
C4 C3 Pd . . . 118.0(7) ?
C2b C3 Pd . . . 64.3(7) ?
H402 C4 H403 . . . 110.0(11) ?
H402 C4 H401 . . . 108.2(7) ?
H402 C4 C3 . . . 112.5(8) ?
H403 C4 H401 . . . 109.5(8) ?
H403 C4 C3 . . . 104.4(7) ?
H401 C4 C3 . . . 112.1(10) ?
H503 C5 H501 . . . 100.3(9) ?
H503 C5 H502 . . . 100.0(6) ?
H503 C5 C3 . . . 141.2(8) ?
H501 C5 H502 . . . 107.1(7) ?
H501 C5 C3 . . . 102.7(7) ?
H502 C5 C3 . . . 102.4(9) ?
C1 H102 C2b . . . 71.8(9) ?
F8 B F1 '2 566' '2 566' '2 566' 33.2(15) ?
F8 B F12 '2 566' '2 566' '2 566' 150.2(14) ?
F8 B F3 '2 566' '2 566' '2 566' 78.1(14) ?
F8 B F5 '2 566' '2 566' '2 566' 123.7(14) ?
F8 B F7 '2 566' '2 566' '2 566' 98.0(13) ?
F8 B F2 '2 566' '2 566' '2 566' 108.4(19) ?
F8 B F9 '2 566' '2 566' '2 566' 117.0(14) ?
F8 B F4 '2 566' '2 566' '2 566' 135.6(17) ?
F8 B F11 '2 566' '2 566' '2 566' 98(2) ?
F8 B F10 '2 566' '2 566' '2 566' 53.2(16) ?
F8 B F6 '2 566' '2 566' '2 566' 67.9(17) ?
F1 B F12 '2 566' '2 566' '2 566' 123.4(13) ?
F1 B F3 '2 566' '2 566' '2 566' 106.2(13) ?
F1 B F5 '2 566' '2 566' '2 566' 106.7(12) ?
F1 B F7 '2 566' '2 566' '2 566' 120.2(11) ?
F1 B F2 '2 566' '2 566' '2 566' 115.5(15) ?
F1 B F9 '2 566' '2 566' '2 566' 104.9(12) ?
F1 B F4 '2 566' '2 566' '2 566' 108.2(15) ?
F1 B F11 '2 566' '2 566' '2 566' 130(2) ?
F1 B F10 '2 566' '2 566' '2 566' 20.7(14) ?
F1 B F6 '2 566' '2 566' '2 566' 86.3(16) ?
F12 B F3 '2 566' '2 566' '2 566' 130.1(13) ?
F12 B F5 '2 566' '2 566' '2 566' 28.8(14) ?
F12 B F7 '2 566' '2 566' '2 566' 111.7(12) ?
F12 B F2 '2 566' '2 566' '2 566' 58.9(18) ?
F12 B F9 '2 566' '2 566' '2 566' 82.0(15) ?
F12 B F4 '2 566' '2 566' '2 566' 52.3(15) ?
F12 B F11 '2 566' '2 566' '2 566' 96.3(17) ?
F12 B F10 '2 566' '2 566' '2 566' 107.8(14) ?
F12 B F6 '2 566' '2 566' '2 566' 99.6(17) ?
F3 B F5 '2 566' '2 566' '2 566' 141.6(14) ?
F3 B F7 '2 566' '2 566' '2 566' 23.2(14) ?
F3 B F2 '2 566' '2 566' '2 566' 106.6(19) ?
F3 B F9 '2 566' '2 566' '2 566' 80.1(17) ?
F3 B F4 '2 566' '2 566' '2 566' 109.6(15) ?
F3 B F11 '2 566' '2 566' '2 566' 48.7(16) ?
F3 B F10 '2 566' '2 566' '2 566' 118.2(13) ?
F3 B F6 '2 566' '2 566' '2 566' 88(2) ?
F5 B F7 '2 566' '2 566' '2 566' 133.1(12) ?
F5 B F2 '2 566' '2 566' '2 566' 40.1(17) ?
F5 B F9 '2 566' '2 566' '2 566' 109.6(15) ?
F5 B F4 '2 566' '2 566' '2 566' 77.9(14) ?
F5 B F11 '2 566' '2 566' '2 566' 94.3(15) ?
F5 B F10 '2 566' '2 566' '2 566' 99.3(12) ?
F5 B F6 '2 566' '2 566' '2 566' 74.9(17) ?
F7 B F2 '2 566' '2 566' '2 566' 111.3(17) ?
F7 B F9 '2 566' '2 566' '2 566' 59.9(16) ?
F7 B F4 '2 566' '2 566' '2 566' 87.0(14) ?
F7 B F11 '2 566' '2 566' '2 566' 56.1(17) ?
F7 B F10 '2 566' '2 566' '2 566' 124.6(12) ?
F7 B F6 '2 566' '2 566' '2 566' 107(2) ?
F2 B F9 '2 566' '2 566' '2 566' 134.4(16) ?
F2 B F4 '2 566' '2 566' '2 566' 110.6(18) ?
F2 B F11 '2 566' '2 566' '2 566' 58.2(19) ?
F2 B F10 '2 566' '2 566' '2 566' 122.0(15) ?
F2 B F6 '2 566' '2 566' '2 566' 41.8(19) ?
F9 B F4 '2 566' '2 566' '2 566' 32.5(14) ?
F9 B F11 '2 566' '2 566' '2 566' 110(2) ?
F9 B F10 '2 566' '2 566' '2 566' 89.9(14) ?
F9 B F6 '2 566' '2 566' '2 566' 166(2) ?
F4 B F11 '2 566' '2 566' '2 566' 120(2) ?
F4 B F10 '2 566' '2 566' '2 566' 87.8(15) ?
F4 B F6 '2 566' '2 566' '2 566' 151.9(17) ?
F11 B F10 '2 566' '2 566' '2 566' 151(2) ?
F11 B F6 '2 566' '2 566' '2 566' 56(2) ?
F10 B F6 '2 566' '2 566' '2 566' 103.1(17) ?
F10 F1 F8 '2 566' '2 566' '2 566' 150(3) ?
F10 F1 B '2 566' '2 566' '2 566' 83(2) ?
F8 F1 B '2 566' '2 566' '2 566' 72.7(16) ?
F5 F2 F6 '2 566' '2 566' '2 566' 121(3) ?
F5 F2 F11 '2 566' '2 566' '2 566' 124(3) ?
F5 F2 F12 '2 566' '2 566' '2 566' 28.1(17) ?
F5 F2 B '2 566' '2 566' '2 566' 69.9(14) ?
F6 F2 F11 '2 566' '2 566' '2 566' 66(3) ?
F6 F2 F12 '2 566' '2 566' '2 566' 128(3) ?
F6 F2 B '2 566' '2 566' '2 566' 70(2) ?
F11 F2 F12 '2 566' '2 566' '2 566' 99(3) ?
F11 F2 B '2 566' '2 566' '2 566' 61.1(19) ?
F12 F2 B '2 566' '2 566' '2 566' 60.2(12) ?
F7 F3 F11 '2 566' '2 566' '2 566' 94(3) ?
F7 F3 B '2 566' '2 566' '2 566' 79(2) ?
F11 F3 B '2 566' '2 566' '2 566' 66(2) ?
F9 F4 F12 '2 566' '2 566' '2 566' 129(4) ?
F9 F4 B '2 566' '2 566' '2 566' 73(3) ?
F12 F4 B '2 566' '2 566' '2 566' 63.2(18) ?
F12 F5 F2 '2 566' '2 566' '2 566' 111(3) ?
F12 F5 B '2 566' '2 566' '2 566' 75.0(17) ?
F2 F5 B '2 566' '2 566' '2 566' 70.1(13) ?
F2 F6 F11 '2 566' '2 566' '2 566' 70(3) ?
F2 F6 B '2 566' '2 566' '2 566' 68(3) ?
F2 F6 F8 '2 566' '2 566' '2 566' 121(4) ?
F11 F6 B '2 566' '2 566' '2 566' 62(2) ?
F11 F6 F8 '2 566' '2 566' '2 566' 93(2) ?
B F6 F8 '2 566' '2 566' '2 566' 54.8(15) ?
F3 F7 F11 '2 566' '2 566' '2 566' 61(3) ?
F3 F7 F9 '2 566' '2 566' '2 566' 128(3) ?
F3 F7 B '2 566' '2 566' '2 566' 78(2) ?
F11 F7 F9 '2 566' '2 566' '2 566' 115(2) ?
F11 F7 B '2 566' '2 566' '2 566' 62.2(19) ?
F9 F7 B '2 566' '2 566' '2 566' 60.1(12) ?
F1 F8 F10 '2 566' '2 566' '2 566' 11.8(14) ?
F1 F8 B '2 566' '2 566' '2 566' 74.1(19) ?
F1 F8 F6 '2 566' '2 566' '2 566' 105(3) ?
F10 F8 B '2 566' '2 566' '2 566' 64.9(15) ?
F10 F8 F6 '2 566' '2 566' '2 566' 104(2) ?
B F8 F6 '2 566' '2 566' '2 566' 57.3(17) ?
F4 F9 F7 '2 566' '2 566' '2 566' 122(3) ?
F4 F9 B '2 566' '2 566' '2 566' 74(3) ?
F7 F9 B '2 566' '2 566' '2 566' 60.0(15) ?
F1 F10 F8 '2 566' '2 566' '2 566' 19(2) ?
F1 F10 B '2 566' '2 566' '2 566' 77(3) ?
F8 F10 B '2 566' '2 566' '2 566' 61.9(14) ?
F3 F11 F7 '2 566' '2 566' '2 566' 25.1(16) ?
F3 F11 F6 '2 566' '2 566' '2 566' 104(3) ?
F3 F11 F2 '2 566' '2 566' '2 566' 125(3) ?
F3 F11 B '2 566' '2 566' '2 566' 65(2) ?
F7 F11 F6 '2 566' '2 566' '2 566' 117(3) ?
F7 F11 F2 '2 566' '2 566' '2 566' 119(3) ?
F7 F11 B '2 566' '2 566' '2 566' 62(2) ?
F6 F11 F2 '2 566' '2 566' '2 566' 44(2) ?
F6 F11 B '2 566' '2 566' '2 566' 62(2) ?
F2 F11 B '2 566' '2 566' '2 566' 60.7(18) ?
F5 F12 F4 '2 566' '2 566' '2 566' 130(3) ?
F5 F12 F2 '2 566' '2 566' '2 566' 41(2) ?
F5 F12 B '2 566' '2 566' '2 566' 76(2) ?
F4 F12 F2 '2 566' '2 566' '2 566' 125(2) ?
F4 F12 B '2 566' '2 566' '2 566' 64.5(15) ?
F2 F12 B '2 566' '2 566' '2 566' 60.9(13) ?

loop_
_geom_bond_atom_site_label_1
_geom_bond_atom_site_label_2
_geom_bond_site_symmetry_1
_geom_bond_site_symmetry_2
_geom_bond_distance
_geom_bond_publ_flag
Pd C1 . . 2.161(7) ?
Pd C2b . . 2.210(14) ?
Pd C2a . . 2.212(10) ?
Pd P1 . . 2.336(2) ?
Pd C3 . . 2.372(11) ?
Pd P2 . . 2.3789(16) ?
P1 C31 . . 1.815(6) ?
P1 C11 . . 1.828(6) ?
P1 C41 . . 1.834(8) ?
C11 C16 . . 1.390(9) ?
C11 C12 . . 1.394(11) ?
C12 H12 . . 1.00(3) ?
C12 C13 . . 1.386(11) ?
C13 H13 . . 1.00(7) ?
C13 C14 . . 1.368(12) ?
C14 H14 . . 1.00(2) ?
C14 C15 . . 1.378(12) ?
C15 H15 . . 1.00(3) ?
C15 C16 . . 1.382(9) ?
C16 O . . 1.393(9) ?
O C26 . . 1.386(8) ?
C21 C26 . . 1.385(9) ?
C21 C22 . . 1.398(10) ?
C21 P2 . . 1.850(5) ?
C22 H22 . . 1.00(3) ?
C22 C23 . . 1.387(9) ?
C23 H23 . . 1.00(7) ?
C23 C24 . . 1.384(12) ?
C24 H24 . . 1.00(5) ?
C24 C25 . . 1.372(12) ?
C25 H25 . . 1.00(3) ?
C25 C26 . . 1.388(8) ?
C31 C36 . . 1.377(10) ?
C31 C32 . . 1.387(11) ?
C32 H32 . . 1.00(4) ?
C32 C33 . . 1.377(11) ?
C33 H33 . . 1.00(4) ?
C33 C34 . . 1.361(13) ?
C34 H34 . . 1.00(5) ?
C34 C35 . . 1.375(14) ?
C35 H35 . . 1.00(6) ?
C35 C36 . . 1.387(10) ?
C36 H36 . . 1.00(3) ?
C41 C46 . . 1.376(14) ?
C41 C42 . . 1.391(9) ?
C42 H42 . . 1.00(6) ?
C42 C43 . . 1.390(13) ?
C43 H43 . . 1.00(4) ?
C43 C44 . . 1.35(2) ?
C44 H44 . . 1.00(6) ?
C44 C45 . . 1.375(16) ?
C45 H45 . . 1.00(7) ?
C45 C46 . . 1.418(16) ?
C46 H46 . . 1.00(4) ?
P2 C51 . . 1.833(8) ?
P2 C61 . . 1.835(7) ?
C51 C56 . . 1.384(8) ?
C51 C52 . . 1.410(11) ?
C52 H52 . . 1.00(5) ?
C52 C53 . . 1.378(14) ?
C53 H53 . . 1.00(7) ?
C53 C54 . . 1.369(11) ?
C54 H54 . . 1.00(7) ?
C54 C55 . . 1.379(15) ?
C55 H55 . . 1.00(5) ?
C55 C56 . . 1.401(14) ?
C56 H56 . . 1.00(7) ?
C61 C66 . . 1.379(9) ?
C61 C62 . . 1.386(8) ?
C62 H62 . . 1.00(3) ?
C62 C63 . . 1.391(12) ?
C63 H63 . . 1.00(4) ?
C63 C64 . . 1.361(13) ?
C64 H64 . . 1.00(6) ?
C64 C65 . . 1.389(11) ?
C65 H65 . . 1.00(5) ?
C65 C66 . . 1.389(11) ?
C66 H66 . . 1.00(3) ?
C1 H102 . . 1.009(6) ?
C1 H101 . . 1.012(8) ?
C1 C2b . . 1.28(2) ?
C1 C2a . . 1.394(13) ?
C2a H2a . . 1.003(8) ?
C2a C3 . . 1.405(16) ?
C2a C2b . . 1.422(16) ?
C2b H2b . . 1.008(13) ?
C2b H102 . . 1.161(19) ?
C2b C3 . . 1.593(19) ?
C3 C5 . . 1.479(13) ?
C3 C4 . . 1.484(13) ?
C4 H402 . . 1.005(8) ?
C4 H403 . . 1.008(10) ?
C4 H401 . . 1.011(9) ?
C5 H503 . . 1.009(10) ?
C5 H501 . . 1.013(8) ?
C5 H502 . . 1.017(8) ?
B F8 '2 566' '2 566' 1.34(2) ?
B F1 '2 566' '2 566' 1.352(13) ?
B F12 '2 566' '2 566' 1.357(18) ?
B F3 '2 566' '2 566' 1.360(16) ?
B F5 '2 566' '2 566' 1.365(14) ?
B F7 '2 566' '2 566' 1.366(18) ?
B F2 '2 566' '2 566' 1.367(15) ?
B F9 '2 566' '2 566' 1.37(3) ?
B F4 '2 566' '2 566' 1.37(3) ?
B F11 '2 566' '2 566' 1.37(4) ?
B F10 '2 566' '2 566' 1.38(2) ?
B F6 '2 566' '2 566' 1.38(4) ?
F1 F10 '2 566' '2 566' .49(3) ?
F1 F8 '2 566' '2 566' .77(4) ?
F2 F5 '2 566' '2 566' .94(4) ?
F2 F6 '2 566' '2 566' .98(5) ?
F2 F11 '2 566' '2 566' 1.33(4) ?
F2 F12 '2 566' '2 566' 1.34(4) ?
F3 F7 '2 566' '2 566' .55(3) ?
F3 F11 '2 566' '2 566' 1.13(4) ?
F4 F9 '2 566' '2 566' .77(3) ?
F4 F12 '2 566' '2 566' 1.20(4) ?
F5 F12 '2 566' '2 566' .68(3) ?
F6 F11 '2 566' '2 566' 1.29(5) ?
F6 F8 '2 566' '2 566' 1.52(4) ?
F7 F11 '2 566' '2 566' 1.29(4) ?
F7 F9 '2 566' '2 566' 1.37(4) ?
F8 F10 '2 566' '2 566' 1.22(4) ?

loop_
_geom_contact_atom_site_label_1
_geom_contact_atom_site_label_2
_geom_contact_distance
_geom_contact_site_symmetry_1
_geom_contact_site_symmetry_2
_geom_contact_publ_flag
H102 H2b 1.36945(11) . . ?
H502 H503 1.55204(12) . . ?
H501 H503 1.55211(18) . . ?
H501 H502 1.63286(12) . . ?
H401 H402 1.63299(18) . . ?
H402 H403 1.6488(3) . . ?
H401 H403 1.64908(17) . . ?
F5 F6 1.67(5) '2 566' '2 566' ?
H2b H502 1.69703(19) . . ?
F3 F8 1.70(3) '2 566' '2 566' ?
F4 F5 1.72(3) '2 566' '2 566' ?
H101 H102 1.7306(3) . . ?
F3 F9 1.75(4) '2 566' '2 566' ?
F9 F12 1.79(3) '2 566' '2 566' ?
F1 F6 1.87(4) '2 566' '2 566' ?
F4 F7 1.89(3) '2 566' '2 566' ?
H102 H32 1.89(3) . . ?
C2b H502 1.897(18) . . ?
F4 F10 1.91(3) '2 566' '2 566' ?
F3 F6 1.91(4) '2 566' '2 566' ?
F9 F10 1.94(3) '2 566' '2 566' ?
C46 H45 1.94(13) . . ?
C3 H502 1.966(8) . . ?
C3 H501 1.968(10) . . ?
C45 H44 1.97(4) . . ?
C1 H2b 1.985(8) . . ?
C65 H64 1.99(6) . . ?
C52 H53 1.99(10) . . ?
C3 H403 1.991(10) . . ?
C55 H54 2.00(9) . . ?
F5 F11 2.01(4) '2 566' '2 566' ?
C14 H13 2.01(7) . . ?
C61 H62 2.02(5) . . ?
C35 H34 2.02(7) . . ?
C36 H35 2.02(5) . . ?
C53 H52 2.02(5) . . ?
C31 H32 2.02(7) . . ?
C22 H23 2.02(6) . . ?
C34 H33 2.03(7) . . ?
H2b H501 2.03253(16) . . ?
C62 H63 2.03(5) . . ?
F11 F12 2.03(4) '2 566' '2 566' ?
C42 H43 2.03(6) . . ?
C61 H66 2.04(5) . . ?
C13 H14 2.04(5) . . ?
F7 F8 2.04(3) '2 566' '2 566' ?
C31 H36 2.04(6) . . ?
F8 F11 2.05(4) '2 566' '2 566' ?
C43 H42 2.05(8) . . ?
C55 H56 2.06(9) . . ?
C56 H55 2.06(6) . . ?
C16 H15 2.06(5) . . ?
F12 H2a 2.060(18) '2 566' . ?
C23 H24 2.06(7) . . ?
C66 H65 2.07(5) . . ?
C32 H33 2.07(4) . . ?
C11 H12 2.07(4) . . ?
C15 H14 2.07(4) . . ?
C24 H25 2.07(6) . . ?
C2b C5 2.07(2) . . ?
C35 H36 2.07(4) . . ?
C26 H25 2.07(3) . . ?
C23 H22 2.07(3) . . ?
C21 H22 2.08(5) . . ?
C25 H24 2.08(5) . . ?
C13 H12 2.08(6) . . ?
C44 H43 2.08(4) . . ?
C1 H2a 2.081(6) . . ?
C45 H46 2.08(6) . . ?
C41 H46 2.08(4) . . ?
C14 H15 2.08(4) . . ?
C3 H401 2.087(8) . . ?
C3 H402 2.087(8) . . ?
C64 H63 2.09(7) . . ?
F5 F10 2.09(2) '2 566' '2 566' ?
C64 H65 2.09(5) . . ?
C54 H55 2.09(7) . . ?
F6 F12 2.09(5) '2 566' '2 566' ?
C3 H2a 2.096(10) . . ?
C2a H102 2.098(9) . . ?
C41 H42 2.10(4) . . ?
C51 H56 2.10(6) . . ?
C65 H66 2.11(3) . . ?
C2a H101 2.107(12) . . ?
C33 H32 2.11(3) . . ?
C33 H34 2.11(5) . . ?
C34 H35 2.11(8) . . ?
C54 H53 2.11(6) . . ?
C12 H13 2.12(7) . . ?
C24 H23 2.12(8) . . ?
C43 H44 2.12(8) . . ?
C63 H64 2.13(5) . . ?
C53 H54 2.13(5) . . ?
C51 H52 2.13(7) . . ?
C63 H62 2.14(4) . . ?
C5 H2b 2.140(9) . . ?
Pd H102 2.1515(5) . . ?
H503 H503 2.1527(3) . 2 ?
F1 F9 2.16(2) '2 566' '2 566' ?
H45 H46 2.16(15) . . ?
F6 F10 2.16(4) '2 566' '2 566' ?
F1 F3 2.17(2) '2 566' '2 566' ?
C44 H45 2.18(5) . . ?
C2b H501 2.18(2) . . ?
F1 F5 2.18(2) '2 566' '2 566' ?
F2 F3 2.19(3) '2 566' '2 566' ?
F2 F8 2.20(3) '2 566' '2 566' ?
H52 H53 2.20(12) . . ?
F6 F7 2.21(4) '2 566' '2 566' ?
F1 F4 2.21(3) '2 566' '2 566' ?
F10 F12 2.21(2) '2 566' '2 566' ?
F2 H42 2.23(4) '2 566' . ?
F11 H2b 2.23(3) '2 566' '2 565' ?
F3 F4 2.23(3) '2 566' '2 566' ?
F5 F9 2.23(3) '2 566' '2 566' ?
F9 F11 2.24(5) '2 566' '2 566' ?
F2 F4 2.25(4) '2 566' '2 566' ?
F7 F12 2.25(2) '2 566' '2 566' ?
F2 F7 2.26(3) '2 566' '2 566' ?
C2a C4 2.259(16) . . ?
C2b H101 2.26(2) . . ?
F8 H14 2.27(4) '2 566' '2 566' ?
H13 H14 2.27(9) . . ?
H2a H402 2.27540(18) . . ?
H64 H65 2.28(8) . . ?
H42 H43 2.29(10) . . ?
F1 F2 2.30(2) '2 566' '2 566' ?
H55 H56 2.30(12) . . ?
H35 H36 2.31(8) . . ?
H22 H23 2.31(7) . . ?
H54 H55 2.31(12) . . ?
F8 F9 2.31(3) '2 566' '2 566' ?
H101 H2a 2.3112(2) . '2 565' ?
F7 H2b 2.311(19) '2 566' '2 565' ?
C4 H2a 2.318(10) . . ?
C3 H2b 2.323(8) . . ?
F3 F10 2.35(3) '2 566' '2 566' ?
C11 O 2.351(8) . . ?
C3 H503 2.352(10) . . ?
C33 C35 2.353(14) . . ?
H2a H401 2.3556(2) . . ?
F1 F7 2.36(2) '2 566' '2 566' ?
C16 C26 2.359(11) . . ?
C32 C36 2.361(12) . . ?
C43 C45 2.372(18) . . ?
C53 C55 2.372(12) . . ?
H34 H35 2.38(11) . . ?
C22 C26 2.375(11) . . ?
O C25 2.375(8) . . ?
C14 C16 2.379(11) . . ?
F4 F11 2.38(6) '2 566' '2 566' ?
C24 C26 2.381(9) . . ?
C23 C25 2.384(12) . . ?
C32 C34 2.384(11) . . ?
C5 H403 2.384(7) . . ?
C42 C44 2.385(17) . . ?
F1 F12 2.39(2) '2 566' '2 566' ?
C62 C64 2.387(12) . . ?
C12 C14 2.388(10) . . ?
F5 F8 2.39(2) '2 566' '2 566' ?
C13 C15 2.388(12) . . ?
C63 C65 2.388(11) . . ?
C12 C16 2.389(11) . . ?
C42 C46 2.391(13) . . ?
C52 C54 2.392(12) . . ?
C61 C65 2.394(10) . . ?
O C21 2.396(8) . . ?
C2b H2a 2.397(13) . . ?
C61 C63 2.397(10) . . ?
C52 C56 2.398(10) . . ?
C34 C36 2.399(11) . . ?
C64 C66 2.399(11) . . ?
C62 C66 2.400(9) . . ?
F2 F10 2.40(3) '2 566' '2 566' ?
C31 C35 2.407(9) . . ?
C41 C43 2.407(10) . . ?
C31 C33 2.408(10) . . ?
C22 C24 2.409(10) . . ?
H24 H25 2.41(10) . . ?
C11 C13 2.411(11) . . ?
C44 C46 2.411(12) . . ?
H14 H15 2.41(8) . . ?
C54 C56 2.414(15) . . ?
C51 C55 2.415(11) . . ?
C2a H2b 2.415(9) . . ?
H65 H66 2.42(7) . . ?
H62 H63 2.42(8) . . ?
C41 C45 2.417(18) . . ?
H101 H2a 2.4171(2) . . ?
C21 C23 2.417(9) . . ?
C11 C15 2.418(9) . . ?
C51 C53 2.420(14) . . ?
H33 H34 2.42(10) . . ?
C1 C3 2.427(14) . . ?
H44 H45 2.43(9) . . ?
F7 F10 2.43(3) '2 566' '2 566' ?
C21 C25 2.432(8) . . ?
F11 H53 2.43(10) '2 566' '1 565' ?
H23 H24 2.43(11) . . ?
F8 H25 2.44(4) '2 566' '1 465' ?
F5 H2a 2.44(2) '2 566' . ?
C15 O 2.442(8) . . ?
H32 H33 2.45(8) . . ?
F6 H65 2.45(8) '2 566' '2 566' ?
H12 H13 2.45(10) . . ?
F3 F12 2.46(2) '2 566' '2 566' ?
F2 H43 2.47(6) '2 566' . ?
F1 F11 2.47(4) '2 566' '2 566' ?
F5 H42 2.48(5) '2 566' . ?
C4 C5 2.479(10) . . ?
C51 H22 2.49(5) . . ?
C2a H401 2.501(10) . . ?
C2a H402 2.505(11) . . ?
F5 F7 2.51(2) '2 566' '2 566' ?
F4 F8 2.51(3) '2 566' '2 566' ?
F1 H13 2.52(6) '2 566' '2 566' ?
F2 F9 2.52(3) '2 566' '2 566' ?
H43 H44 2.53(10) . . ?
H403 H503 2.5299(2) . . ?
H63 H64 2.53(10) . . ?
F11 H43 2.54(6) '2 566' . ?
H502 H34 2.54(6) . '2 655' ?
O H25 2.56(6) . . ?
C41 H12 2.56(8) . . ?
H53 H54 2.56(9) . . ?
H401 H62 2.57(7) . . ?
F3 H2b 2.57(2) '2 566' '2 565' ?
F3 F5 2.575(18) '2 566' '2 566' ?
F6 H43 2.57(6) '2 566' . ?
F3 H25 2.58(4) '2 566' '1 465' ?
H501 H53 2.58(6) . 2 ?
F1 H14 2.58(5) '2 566' '2 566' ?
H102 H502 2.5816(3) . . ?
H25 H33 2.58(8) . '2 655' ?
H501 H43 2.59(7) . '2 565' ?
H13 H63 2.59(8) . '2 566' ?
F1 H25 2.60(5) '2 566' '1 465' ?
C26 H15 2.60(6) . . ?
F5 H62 2.60(6) '2 566' . ?
F8 F12 2.61(3) '2 566' '2 566' ?
C52 H22 2.62(5) . . ?
C61 H56 2.62(10) . . ?
C11 H36 2.63(6) . . ?
C21 H66 2.64(5) . . ?
F10 H24 2.64(8) '2 566' '1 465' ?
C3 H102 2.641(10) . . ?
F4 H2a 2.64(2) '2 566' . ?
O H15 2.64(6) . . ?
H2b H32 2.66(5) . . ?
F10 F11 2.66(4) '2 566' '2 566' ?
H35 H53 2.67(10) . '1 655' ?
F3 H53 2.67(10) '2 566' '1 565' ?
F4 F6 2.67(5) '2 566' '2 566' ?
C25 H33 2.68(3) . '2 655' ?
F10 H13 2.69(6) '2 566' '2 566' ?
F10 H25 2.69(6) '2 566' '1 465' ?
F9 H32 2.69(7) '2 566' '2 565' ?
C31 H46 2.70(7) . . ?
F7 H25 2.71(4) '2 566' '1 465' ?
H36 H54 2.71(9) . '1 655' ?
C2a C5 2.709(14) . . ?
P2 H62 2.72(6) . . ?
F7 H32 2.72(7) '2 566' '2 565' ?
H22 H52 2.72(9) . . ?
F6 F9 2.73(5) '2 566' '2 566' ?
H23 H56 2.73(10) . '2 556' ?
C32 C35 2.731(12) . . ?
C1 H32 2.73(3) . . ?
C33 C36 2.733(13) . . ?
C23 C26 2.735(11) . . ?
H14 H25 2.74(8) . '2 656' ?
H403 H35 2.74(9) . '1 455' ?
P2 C62 2.750(7) . . ?
C13 C16 2.750(12) . . ?
C25 H15 2.75(5) . . ?
P1 C16 2.752(6) . . ?
C2a H101 2.757(9) . '2 565' ?
C52 C55 2.757(10) . . ?
C61 C64 2.758(11) . . ?
P1 H32 2.76(7) . . ?
F7 H102 2.761(18) '2 566' '2 565' ?
P1 C32 2.763(8) . . ?
C43 C46 2.763(12) . . ?
C53 C56 2.764(13) . . ?
C42 C45 2.766(19) . . ?
C63 C66 2.766(10) . . ?
C62 C65 2.770(11) . . ?
C12 C15 2.771(11) . . ?
H502 H35 2.77(7) . '2 655' ?
C22 C25 2.773(11) . . ?
Pd H502 2.7742(6) . . ?
C41 C44 2.775(14) . . ?
C11 C14 2.777(9) . . ?
C16 H36 2.78(7) . . ?
H14 H15 2.78(7) . '2 656' ?
P1 C42 2.784(8) . . ?
C42 H12 2.79(7) . . ?
H43 H53 2.79(8) . '1 565' ?
C62 H56 2.79(9) . . ?
C26 H33 2.80(4) . '2 655' ?
C31 C34 2.798(9) . . ?
C42 H101 2.798(10) . . ?
F9 H25 2.80(6) '2 566' '1 465' ?
C51 C54 2.800(14) . . ?
F8 H13 2.80(6) '2 566' '2 566' ?
C21 C24 2.804(8) . . ?
P2 C52 2.804(10) . . ?
Pd H62 2.81(4) . . ?
H101 H42 2.81(7) . . ?
P1 C46 2.812(11) . . ?
C11 C41 2.822(9) . . ?
P1 C36 2.826(7) . . ?
C21 C51 2.827(9) . . ?
C26 P2 2.829(6) . . ?
P2 C56 2.831(8) . . ?
Pd H101 2.8337(6) . . ?
P2 C66 2.834(7) . . ?
P1 O 2.838(4) . . ?
H63 H64 2.84(12) . '2 566' ?
F1 H24 2.84(8) '2 566' '1 465' ?
H101 H2b 2.8412(4) . . ?
C22 P2 2.842(7) . . ?
C32 H102 2.848(8) . . ?
C41 H101 2.852(8) . . ?
C15 C26 2.855(11) . . ?
H15 H25 2.86(8) . . ?
P1 C12 2.862(8) . . ?
Pd H2b 2.8689(6) . . ?
F6 H42 2.87(5) '2 566' . ?
C51 C61 2.876(11) . . ?
H12 H64 2.88(8) . '2 566' ?
C36 H46 2.88(6) . . ?
F12 H42 2.88(5) '2 566' . ?
H22 H65 2.89(10) . '2 556' ?
O H33 2.89(7) . '2 655' ?
C11 C31 2.892(8) . . ?
C31 C41 2.892(9) . . ?
H42 H62 2.90(10) . . ?
Pd H2a 2.8986(5) . . ?
H15 H66 2.90(8) . . ?
H403 H501 2.9036(3) . . ?
H503 H35 2.91(6) . '1 455' ?
P1 H42 2.91(5) . . ?
H42 H64 2.91(9) . '2 566' ?
C2a H502 2.910(9) . . ?
P2 H66 2.91(6) . . ?
C66 H22 2.91(5) . '2 556' ?
C64 H23 2.91(8) . '2 556' ?
C4 H501 2.912(8) . . ?
C65 H22 2.91(6) . '2 556' ?
O H36 2.91(9) . . ?
C2a H501 2.913(12) . . ?
H44 H52 2.91(7) . '1 565' ?
H43 H65 2.92(8) . '2 566' ?
F1 H63 2.92(7) '2 566' . ?
H22 H66 2.92(6) . '2 556' ?
C1 H2a 2.924(7) . '2 565' ?
C53 H35 2.93(7) . '1 455' ?
P1 H36 2.93(7) . . ?
P2 H22 2.94(6) . . ?
H45 H46 2.94(14) . '2 665' ?
H34 H44 2.95(9) . '2 665' ?
H2b H53 2.95(8) . 2 ?
C2b H32 2.95(4) . . ?
C21 C61 2.949(8) . . ?
H14 H54 2.95(10) . '2 556' ?
H15 H15 2.95(9) . '2 656' ?
P1 H46 2.95(6) . . ?
C15 H66 2.95(5) . . ?
H503 H52 2.96(7) . . ?
P2 H52 2.96(8) . . ?
H101 H32 2.97(5) . . ?
H102 H2a 2.9688(2) . . ?
C43 H501 2.970(9) . '2 565' ?
F10 H14 2.98(6) '2 566' '2 566' ?
H15 H55 2.98(8) . '2 556' ?
C4 H503 2.982(7) . . ?
F12 H62 2.98(5) '2 566' . ?
H56 H62 2.98(11) . . ?
H34 H52 2.99(8) . '2 655' ?
H2b H503 2.9854(3) . . ?
P1 H12 2.99(7) . . ?
H101 H101 2.9866(2) . '2 565' ?
F3 H54 2.99(9) '2 566' '1 565' ?
F10 H63 2.99(7) '2 566' . ?
C22 C51 2.992(9) . . ?
F5 H63 3.00(8) '2 566' . ?
C22 H52 3.00(7) . . ?
P2 H56 3.00(8) . . ?
F9 H102 3.002(19) '2 566' '2 565' ?
C65 H23 3.01(8) . '2 556' ?
F7 H53 3.01(10) '2 566' '1 565' ?
F9 H33 3.01(8) '2 566' '2 565' ?
C53 H65 3.02(5) . '2 556' ?
C2b C4 3.018(18) . . ?
H502 H53 3.03(7) . 2 ?
B H25 3.04(4) '2 566' '1 465' ?
F6 H63 3.04(7) '2 566' . ?
O C31 3.041(8) . . ?
C5 H402 3.044(7) . . ?
C54 H36 3.05(6) . '1 455' ?
C12 C41 3.047(10) . . ?
C46 H12 3.05(7) . . ?
C23 H56 3.05(7) . '2 556' ?
C34 H44 3.05(7) . '2 665' ?
O P2 3.056(4) . . ?
C22 H66 3.06(5) . . ?
H12 H42 3.06(10) . . ?
F2 H2a 3.06(3) '2 566' . ?
C2b H503 3.06(2) . . ?
P1 H102 3.0604(18) . . ?
F11 H102 3.07(4) '2 566' '2 565' ?
C63 H64 3.07(9) . '2 566' ?
C56 C61 3.072(12) . . ?
C51 H401 3.072(6) . . ?
C5 H102 3.073(10) . . ?
H501 H52 3.08(8) . 2 ?
F6 H64 3.08(8) '2 566' '2 566' ?
C21 H52 3.08(7) . . ?
C5 H503 3.085(9) . 2 ?
F6 H53 3.08(9) '2 566' '1 565' ?
C56 H401 3.087(7) . . ?
C1 H502 3.088(7) . . ?
H36 H46 3.09(9) . . ?
H43 H64 3.10(9) . '2 566' ?
C1 H101 3.097(6) . '2 565' ?
F7 H33 3.10(9) '2 566' '2 565' ?
Pd H32 3.11(5) . . ?
F8 H65 3.11(8) '2 566' '2 566' ?
F2 H2b 3.11(3) '2 566' '2 565' ?
C2a H403 3.114(12) . . ?
C52 H403 3.116(7) . . ?
F4 H102 3.12(2) '2 566' '2 565' ?
C51 H403 3.122(6) . . ?
C31 C46 3.124(12) . . ?
F9 H2b 3.13(2) '2 566' '2 565' ?
F4 H32 3.13(7) '2 566' '2 565' ?
C16 C21 3.136(11) . . ?
C14 H55 3.14(5) . '1 655' ?
C11 C36 3.142(8) . . ?
F11 H501 3.15(4) '2 566' '2 565' ?
H43 H52 3.15(10) . '1 565' ?
F12 H401 3.149(18) '2 566' . ?
C64 H63 3.15(7) . '2 566' ?
C22 C52 3.154(11) . . ?
Pd C5 3.157(10) . . ?
C56 H22 3.16(4) . . ?
H502 H503 3.1602(4) . 2 ?
H2a H62 3.16(3) . . ?
H401 H56 3.17(7) . . ?
H402 H501 3.1691(3) . . ?
B H2b 3.177(8) '2 566' '2 565' ?
C21 C66 3.178(9) . . ?
H23 H64 3.18(12) . '2 556' ?
P1 C1 3.182(8) . . ?
P1 H101 3.1843(16) . . ?
H25 H54 3.19(11) . '1 655' ?
F12 H101 3.19(2) '2 566' '2 565' ?
C26 H66 3.19(5) . . ?
C52 H503 3.191(7) . . ?
C42 H64 3.19(5) . '2 566' ?
C41 H45 3.19(12) . . ?
H53 H65 3.19(8) . '2 556' ?
O C36 3.195(10) . . ?
C44 H501 3.196(13) . '2 565' ?
H501 H44 3.20(9) . '2 565' ?
F12 H2b 3.202(18) '2 566' '2 565' ?
Pd H401 3.2024(6) . . ?
C5 H53 3.21(6) . 2 ?
H102 H501 3.2070(2) . . ?
F2 H63 3.21(8) '2 566' . ?
F3 H102 3.21(2) '2 566' '2 565' ?
F2 H62 3.22(7) '2 566' . ?
F3 H32 3.22(7) '2 566' '2 565' ?
C34 H502 3.219(8) . '2 655' ?
H403 H502 3.2268(2) . . ?
F12 H102 3.23(2) '2 566' '2 565' ?
C13 H63 3.23(5) . '2 566' ?
C4 H502 3.231(8) . . ?
C54 H65 3.23(6) . '2 556' ?
C14 H15 3.23(5) . '2 656' ?
C25 H14 3.24(6) . '2 656' ?
C36 H32 3.24(6) . . ?
H503 H53 3.24(6) . 2 ?
C15 H54 3.24(5) . '1 655' ?
C43 H64 3.24(5) . '2 566' ?
F8 H54 3.24(9) '2 566' '1 565' ?
C66 H64 3.24(6) . . ?
C35 H33 3.24(6) . . ?
C63 H23 3.24(7) . '2 556' ?
C16 C25 3.247(10) . . ?
F2 H65 3.25(8) '2 566' '2 566' ?
F4 H101 3.25(2) '2 566' '2 565' ?
C66 H56 3.25(10) . . ?
C54 H35 3.25(8) . '1 455' ?
C5 H401 3.253(8) . . ?
C54 H52 3.25(5) . . ?
C55 H66 3.25(5) . '2 556' ?
C32 H36 3.25(5) . . ?
C15 H13 3.26(7) . . ?
C46 H44 3.26(4) . . ?
H15 H54 3.26(8) . '1 655' ?
F4 H402 3.26(3) '2 566' . ?
C1 H42 3.26(7) . . ?
C35 H502 3.260(7) . '2 655' ?
C66 H62 3.26(4) . . ?
H2a H42 3.26(7) . . ?
F11 H65 3.26(7) '2 566' '2 566' ?
C31 H35 3.27(5) . . ?
F8 H63 3.27(6) '2 566' . ?
C44 H42 3.27(7) . . ?
C36 H34 3.27(6) . . ?
C56 H54 3.27(8) . . ?
C16 H66 3.27(5) . . ?
C51 H53 3.27(9) . . ?
C61 H63 3.27(4) . . ?
F11 H42 3.27(6) '2 566' . ?
C12 H14 3.28(4) . . ?
C26 H22 3.28(4) . . ?
C62 H66 3.28(4) . . ?
C41 H43 3.28(5) . . ?
C21 H23 3.28(6) . . ?
C16 H14 3.28(3) . . ?
F8 H24 3.29(9) '2 566' '1 465' ?
C33 H35 3.29(7) . . ?
C21 C52 3.288(11) . . ?
C61 H65 3.29(5) . . ?
C16 H12 3.29(3) . . ?
C14 H12 3.29(5) . . ?
H22 H66 3.29(8) . . ?
C53 H55 3.29(6) . . ?
C54 H56 3.29(9) . . ?
C34 H36 3.29(3) . . ?
C45 H43 3.29(4) . . ?
H503 H52 3.29(7) . 2 ?
C51 H55 3.29(5) . . ?
C23 H25 3.30(5) . . ?
C63 H65 3.30(5) . . ?
C44 H46 3.30(5) . . ?
Pd H42 3.30(8) . . ?
C13 H15 3.30(3) . . ?
C26 H24 3.30(5) . . ?
H503 H35 3.30(5) . '2 655' ?
C1 C5 3.299(13) . . ?
C22 H24 3.30(6) . . ?
C31 H33 3.30(4) . . ?
C24 H22 3.31(2) . . ?
C42 H46 3.31(4) . . ?
C11 H15 3.31(4) . . ?
H2a H403 3.3071(4) . . ?
C46 H42 3.31(5) . . ?
C55 H53 3.31(6) . . ?
C34 H32 3.31(3) . . ?
F9 H2a 3.31(2) '2 566' . ?
C25 H23 3.31(8) . . ?
C65 H63 3.31(6) . . ?
F5 H43 3.32(6) '2 566' . ?
C35 H403 3.316(12) . '1 655' ?
F5 H401 3.316(18) '2 566' . ?
H502 H52 3.32(7) . . ?
C32 H34 3.32(4) . . ?
H13 H24 3.32(13) . '2 656' ?
C64 H66 3.32(3) . . ?
C56 H52 3.32(6) . . ?
C64 H62 3.32(4) . . ?
C43 H45 3.32(6) . . ?
C21 H25 3.32(2) . . ?
H501 H503 3.3252(6) . 2 ?
C52 H56 3.33(6) . . ?
F4 H2b 3.33(3) '2 566' '2 565' ?
C42 H44 3.33(7) . . ?
C52 H54 3.33(6) . . ?
C62 H64 3.33(5) . . ?
C11 H13 3.34(7) . . ?
Pd C4 3.337(11) . . ?
H403 H36 3.34(9) . '1 455' ?
C15 H15 3.34(6) . '2 656' ?
C16 H25 3.34(7) . . ?
H35 H54 3.34(11) . '1 655' ?
C3 H101 3.351(11) . . ?
C56 H403 3.352(8) . . ?
C2a H62 3.35(3) . . ?
C53 H22 3.36(5) . . ?
C15 C25 3.357(11) . . ?
C53 H403 3.359(9) . . ?
H2b H43 3.36(7) . '2 565' ?
H2a H2b 3.3630(3) . . ?
C62 H42 3.37(7) . . ?
F2 H64 3.37(7) '2 566' '2 566' ?
F3 H33 3.37(9) '2 566' '2 565' ?
Pd C61 3.369(6) . . ?
C15 C66 3.369(10) . . ?
C45 H46 3.37(7) . '2 665' ?
F4 H401 3.37(3) '2 566' . ?
C62 H401 3.377(9) . . ?
C53 H43 3.38(5) . '1 545' ?
C66 H23 3.38(7) . '2 556' ?
H14 H55 3.38(8) . '1 655' ?
C16 C31 3.382(8) . . ?
C21 H15 3.39(7) . . ?
C46 H45 3.39(11) . '2 665' ?
C16 C36 3.388(9) . . ?
C16 H54 3.39(5) . '1 655' ?
B H2a 3.395(8) '2 566' . ?
C2b H402 3.396(15) . . ?
H402 H46 3.40(4) . '1 455' ?
C31 H102 3.402(7) . . ?
C41 C1 3.407(13) . . ?
C1 H501 3.410(9) . . ?
C5 H52 3.41(7) . . ?
Pd H34 3.41(7) . '2 655' ?
F12 H402 3.41(2) '2 566' . ?
C12 H36 3.41(5) . . ?
C32 H46 3.42(8) . . ?
F6 H14 3.42(5) '2 566' '2 566' ?
C33 H44 3.42(8) . '2 665' ?
H14 H65 3.42(9) . . ?
H102 H2a 3.4227(5) . '2 565' ?
C63 H13 3.42(6) . '2 566' ?
C15 H25 3.43(7) . . ?
F4 H25 3.43(6) '2 566' '1 465' ?
C43 H12 3.43(6) . . ?
C22 H56 3.43(7) . '2 556' ?
C15 H55 3.43(6) . '1 655' ?
C5 H34 3.43(5) . '2 655' ?
H12 H46 3.43(10) . . ?
C1 C2a 3.434(11) . '2 565' ?
H23 H65 3.44(11) . '2 556' ?
F9 H24 3.44(8) '2 566' '1 465' ?
C51 H62 3.44(7) . . ?
Pd C62 3.436(7) . . ?
H503 H34 3.44(5) . '2 655' ?
C4 H62 3.44(6) . . ?
F4 C1 3.44(2) '2 566' '2 565' ?
C53 H501 3.443(9) . 2 ?
C51 C4 3.443(10) . . ?
H33 H44 3.44(14) . '2 665' ?
C63 C64 3.446(15) . '2 566' ?
C56 C62 3.450(13) . . ?
C13 H55 3.45(4) . '1 655' ?
H55 H66 3.45(7) . '2 556' ?
C42 C1 3.455(13) . . ?
C14 H66 3.46(5) . . ?
F7 H54 3.46(9) '2 566' '1 565' ?
F3 C2b 3.47(2) '2 566' '2 565' ?
C56 H62 3.47(8) . . ?
C56 H66 3.47(4) . '2 556' ?
Pd C31 3.477(7) . . ?
C2b H101 3.478(14) . '2 565' ?
H101 H402 3.4812(3) . '2 565' ?
F6 H2b 3.48(3) '2 566' '2 565' ?
C16 P2 3.483(7) . . ?
P2 H401 3.4837(15) . . ?
C36 H54 3.49(7) . '1 655' ?
C16 C61 3.486(8) . . ?
H15 H54 3.49(9) . '2 556' ?
H2b H35 3.49(8) . '2 655' ?
C12 C42 3.490(11) . . ?
H22 H56 3.49(9) . '2 556' ?
C2b H401 3.494(14) . . ?
H503 H53 3.50(7) . . ?
C26 H34 3.50(7) . '2 655' ?
C2a H42 3.50(8) . . ?
C24 H55 3.50(7) . '2 556' ?
C63 H56 3.50(9) . . ?
F9 H101 3.500(18) '2 566' '2 565' ?
C21 H34 3.50(7) . '2 655' ?
Pd O 3.502(4) . . ?
C64 H64 3.50(8) . '2 566' ?
C5 H2a 3.505(9) . . ?
C16 C66 3.505(9) . . ?
C5 H35 3.51(6) . '2 655' ?
H14 H24 3.51(12) . '2 656' ?
C1 C1 3.509(8) . '2 565' ?
C52 H65 3.51(6) . '2 556' ?
C55 H15 3.51(5) . '2 556' ?
C24 H33 3.51(5) . '2 655' ?
F2 H53 3.51(8) '2 566' '1 565' ?
C23 H44 3.51(8) . '1 545' ?
C12 H64 3.52(6) . '2 566' ?
B H63 3.52(7) '2 566' . ?
C36 H403 3.522(10) . '1 655' ?
H54 H65 3.53(8) . '2 556' ?
Pd C41 3.531(9) . . ?
C11 C26 3.531(10) . . ?
B H102 3.532(8) '2 566' '2 565' ?
C54 H66 3.53(6) . '2 556' ?
C55 H36 3.53(6) . '1 455' ?
F5 H2b 3.536(17) '2 566' '2 565' ?
F11 H54 3.54(8) '2 566' '1 565' ?
F3 H14 3.54(3) '2 566' '2 566' ?
C35 H53 3.54(7) . '1 655' ?
H45 H45 3.54(19) . '2 665' ?
C51 C62 3.544(12) . . ?
C41 H32 3.55(7) . . ?
Pd C11 3.549(7) . . ?
H2b H34 3.56(7) . '2 655' ?
C15 H14 3.56(5) . '2 656' ?
C11 C42 3.559(9) . . ?
C44 H52 3.56(6) . '1 565' ?
B H42 3.56(4) '2 566' . ?
C55 H403 3.564(9) . . ?
H402 H503 3.5677(4) . . ?
F11 H502 3.57(3) '2 566' '2 565' ?
C2b H403 3.568(17) . . ?
C66 H15 3.57(5) . . ?
C11 C46 3.573(11) . . ?
C33 H25 3.57(7) . '2 655' ?
C52 C5 3.574(11) . . ?
C54 H403 3.577(10) . . ?
Pd C51 3.578(7) . . ?
C64 H12 3.58(5) . '2 566' ?
C24 H15 3.58(5) . . ?
C65 H43 3.59(8) . '2 566' ?
C54 H14 3.59(7) . '2 556' ?
C5 H43 3.59(7) . '2 565' ?
C5 H35 3.59(7) . '1 455' ?
B H43 3.59(5) '2 566' . ?
C23 H55 3.60(7) . '2 556' ?
C15 C21 3.597(12) . . ?
H12 H63 3.60(10) . '2 566' ?
C1 C4 3.597(13) . . ?
F12 H63 3.60(9) '2 566' . ?
F3 H43 3.60(4) '2 566' . ?
F2 C2b 3.60(3) '2 566' '2 565' ?
C11 C61 3.600(9) . . ?
B H14 3.60(4) '2 566' '2 566' ?
O H34 3.60(8) . '2 655' ?
C11 H42 3.61(5) . . ?
C36 C46 3.606(12) . . ?
C32 H2b 3.607(9) . . ?
C11 H46 3.61(7) . . ?
C12 C46 3.609(12) . . ?
C35 H44 3.61(7) . '2 665' ?
C56 H23 3.61(7) . '2 556' ?
H502 H32 3.62(6) . . ?
C64 C64 3.617(15) . '2 566' ?
C12 H42 3.62(6) . . ?
C14 C66 3.620(12) . . ?
C22 H44 3.62(7) . '1 545' ?
C52 H35 3.62(7) . '1 455' ?
F12 H43 3.63(7) '2 566' . ?
O H54 3.63(6) . '1 655' ?
F12 H101 3.627(18) '2 566' . ?
C15 H36 3.63(5) . . ?
H403 H52 3.63(6) . . ?
C12 O 3.630(10) . . ?
C62 H23 3.63(7) . '2 556' ?
C32 C1 3.631(10) . . ?
C52 H43 3.63(7) . '1 545' ?
O C24 3.632(9) . . ?
C14 H65 3.63(6) . . ?
C53 H503 3.634(9) . . ?
C22 C65 3.635(13) . '2 556' ?
F11 H25 3.64(4) '2 566' '1 465' ?
O C33 3.636(11) . '2 655' ?
C43 H65 3.64(4) . '2 566' ?
F4 C2a 3.64(2) '2 566' . ?
C32 C41 3.638(11) . . ?
C43 H101 3.641(12) . . ?
F8 H53 3.64(9) '2 566' '1 565' ?
C24 H14 3.64(7) . '2 656' ?
C41 H102 3.645(9) . . ?
C26 C33 3.646(10) . '2 655' ?
C2a H2a 3.646(10) . '2 565' ?
F1 H65 3.65(8) '2 566' '2 566' ?
O C22 3.651(10) . . ?
C25 C33 3.653(11) . '2 655' ?
C14 H25 3.65(7) . '2 656' ?
O H66 3.66(5) . . ?
C52 H501 3.658(8) . 2 ?
B H53 3.66(9) '2 566' '1 565' ?
C45 H12 3.66(6) . . ?
C21 H33 3.66(6) . '2 655' ?
C3 H62 3.67(4) . . ?
F2 H102 3.67(3) '2 566' '2 565' ?
P2 H34 3.67(7) . '2 655' ?
C56 C4 3.671(11) . . ?
C61 H23 3.67(6) . '2 556' ?
C35 H503 3.674(9) . '1 655' ?
Pd C32 3.675(8) . . ?
P2 C3 3.675(9) . . ?
C2a H503 3.676(11) . . ?
C14 O 3.680(10) . . ?
F4 H24 3.68(8) '2 566' '1 465' ?
C53 H36 3.68(7) . '1 455' ?
C22 C66 3.688(11) . '2 556' ?
C22 H65 3.69(8) . '2 556' ?
F7 H502 3.69(2) '2 566' '2 565' ?
F6 H13 3.70(7) '2 566' '2 566' ?
C4 H35 3.70(9) . '1 455' ?
C43 H52 3.70(7) . '1 565' ?
F11 H32 3.70(7) '2 566' '2 565' ?
C46 H101 3.700(12) . . ?
C2b H43 3.70(8) . '2 565' ?
C51 C3 3.703(11) . . ?
C33 C33 3.703(17) . '2 655' ?
C65 H63 3.71(6) . '2 566' ?
C2b H2a 3.706(17) . '2 565' ?
C33 H45 3.71(14) . '2 665' ?
C52 H502 3.710(8) . . ?
C32 H45 3.71(13) . '2 665' ?
C23 C65 3.713(14) . '2 556' ?
P1 P2 3.714(3) . . ?
C43 H53 3.71(7) . '1 565' ?
C34 H32 3.72(7) . '2 655' ?
C45 H402 3.717(15) . '2 565' ?
F4 H33 3.72(8) '2 566' '2 565' ?
C33 H36 3.72(4) . . ?
C5 H52 3.72(8) . 2 ?
C42 H45 3.72(9) . . ?
C36 H33 3.72(5) . . ?
C32 H35 3.73(6) . . ?
C14 C65 3.725(11) . . ?
C36 C41 3.726(9) . . ?
C35 H32 3.73(4) . . ?
C14 H54 3.73(8) . '2 556' ?
C26 H23 3.73(7) . . ?
C45 H45 3.73(12) . '2 665' ?
C51 C66 3.732(11) . . ?
F3 H65 3.73(7) '2 566' '2 566' ?
C63 H63 3.73(8) . '2 566' ?
F10 H62 3.74(6) '2 566' . ?
C62 H64 3.74(9) . '2 566' ?
C52 H401 3.737(7) . . ?
C52 C4 3.739(10) . . ?
C26 C61 3.740(7) . . ?
C32 C34 3.740(16) . '2 655' ?
Pd C21 3.741(6) . . ?
C3 H101 3.741(9) . '2 565' ?
F6 H54 3.74(8) '2 566' '1 565' ?
B H65 3.74(7) '2 566' '2 566' ?
C16 H13 3.74(8) . . ?
C55 H52 3.75(5) . . ?
F4 C4 3.75(3) '2 566' . ?
F6 H62 3.75(8) '2 566' . ?
B H32 3.75(7) '2 566' '2 565' ?
C61 H64 3.75(6) . . ?
C35 H46 3.75(6) . . ?
C22 C66 3.752(11) . . ?
C56 H53 3.75(8) . . ?
C55 H401 3.753(10) . . ?
Pd C42 3.755(10) . . ?
C52 H55 3.75(5) . . ?
C46 H36 3.76(7) . . ?
F4 C2b 3.76(3) '2 566' '2 565' ?
C43 H46 3.76(4) . . ?
F5 H102 3.76(2) '2 566' '2 565' ?
C46 H43 3.76(4) . . ?
B H24 3.76(8) '2 566' '1 465' ?
C64 H43 3.76(8) . '2 566' ?
C53 H56 3.76(8) . . ?
C66 H63 3.76(4) . . ?
C45 H42 3.76(6) . . ?
C65 H62 3.76(4) . . ?
F5 H101 3.763(16) '2 566' . ?
C63 H66 3.76(3) . . ?
C12 H63 3.76(7) . '2 566' ?
C32 H101 3.766(7) . . ?
C41 H44 3.77(5) . . ?
C62 H65 3.77(5) . . ?
C15 H12 3.77(3) . . ?
C12 H15 3.77(3) . . ?
C23 C56 3.767(11) . '2 556' ?
C44 H402 3.768(12) . '2 565' ?
C25 H22 3.77(3) . . ?
C64 H22 3.77(6) . '2 556' ?
F5 H101 3.77(2) '2 566' '2 565' ?
C24 H56 3.77(7) . '2 556' ?
C11 H14 3.77(3) . . ?
C22 H25 3.77(3) . . ?
C56 C66 3.774(12) . . ?
O C61 3.776(6) . . ?
C4 H2b 3.778(9) . . ?
F11 H2a 3.78(4) '2 566' . ?
C24 H44 3.78(9) . '1 545' ?
C65 H14 3.78(7) . . ?
C22 C61 3.783(9) . . ?
C12 H46 3.78(7) . . ?
F9 H45 3.79(12) '2 566' '1 455' ?
C35 H54 3.79(8) . '1 655' ?
C32 C33 3.789(16) . '2 655' ?
C63 H42 3.79(6) . . ?
C63 C63 3.791(15) . '2 566' ?
C51 H54 3.79(7) . . ?
C31 H34 3.79(5) . . ?
C44 H12 3.79(5) . . ?
C36 C54 3.795(13) . '1 655' ?
C61 H22 3.80(6) . '2 556' ?
F7 H43 3.80(5) '2 566' . ?
C61 H22 3.80(7) . . ?
C2b H53 3.80(8) . 2 ?
C21 H24 3.80(5) . . ?
F6 H25 3.80(4) '2 566' '1 465' ?
B H62 3.80(6) '2 566' . ?
C1 H401 3.804(7) . . ?
C55 H22 3.81(3) . . ?
C32 C46 3.807(15) . . ?
C35 C53 3.807(13) . '1 655' ?
C22 H66 3.81(5) . '2 556' ?
C54 H15 3.81(5) . '2 556' ?
C11 P2 3.812(8) . . ?
B H13 3.81(6) '2 566' '2 566' ?
C51 H66 3.82(6) . . ?
F7 H101 3.817(18) '2 566' '2 565' ?
C26 C66 3.818(8) . . ?
C52 H34 3.82(5) . '2 655' ?
F3 H35 3.82(8) '2 566' '1 465' ?
C25 H55 3.82(6) . '2 556' ?
F4 H62 3.82(5) '2 566' . ?
C41 H36 3.83(6) . . ?
F3 H502 3.83(2) '2 566' '2 565' ?
F7 H501 3.83(2) '2 566' '2 565' ?
C23 C64 3.833(14) . '2 556' ?
F3 H501 3.83(2) '2 566' '2 565' ?
F4 H45 3.84(11) '2 566' '1 455' ?
C66 H22 3.84(7) . . ?
F2 C1 3.84(3) '2 566' '2 565' ?
C42 H62 3.84(7) . . ?
B C2b 3.839(15) '2 566' '2 565' ?
C52 H44 3.84(5) . '1 545' ?
C34 H52 3.84(5) . '2 655' ?
C52 C3 3.841(12) . . ?
F5 H64 3.85(8) '2 566' '2 566' ?
F2 C2a 3.85(3) '2 566' . ?
Pd H501 3.8459(7) . . ?
F2 H101 3.85(3) '2 566' . ?
C52 H503 3.849(8) . 2 ?
C15 H55 3.85(7) . '2 556' ?
C32 H34 3.85(8) . '2 655' ?
Pd H403 3.8550(7) . . ?
F5 H402 3.86(2) '2 566' . ?
C2b H34 3.86(7) . '2 655' ?
F2 H501 3.86(3) '2 566' '2 565' ?
F12 H32 3.86(6) '2 566' '2 565' ?
P1 C2b 3.864(18) . . ?
C55 H65 3.86(6) . '2 556' ?
C14 H54 3.86(6) . '1 655' ?
C22 C56 3.868(9) . . ?
C1 H402 3.872(8) . . ?
C15 C61 3.874(9) . . ?
F9 H402 3.88(3) '2 566' . ?
C46 H46 3.88(7) . '2 665' ?
C35 H2b 3.886(9) . '2 655' ?
C21 C56 3.887(9) . . ?
C64 H42 3.89(7) . '2 566' ?
C53 H502 3.890(10) . 2 ?
C54 H22 3.89(3) . . ?
C2a C2a 3.893(14) . '2 565' ?
C53 C65 3.895(11) . '2 556' ?
C32 C2b 3.895(19) . . ?
C23 H66 3.90(3) . . ?
C61 H401 3.899(7) . . ?
C23 C44 3.901(15) . '1 545' ?
C53 H503 3.903(9) . 2 ?
Pd H503 3.9029(7) . . ?
C66 H14 3.90(7) . . ?
C44 H34 3.90(8) . '2 665' ?
C65 H56 3.90(10) . . ?
C35 C54 3.905(14) . '1 655' ?
C42 H2a 3.907(11) . . ?
C11 C66 3.909(9) . . ?
C33 C34 3.909(16) . '2 655' ?
F1 H62 3.91(6) '2 566' . ?
C42 H501 3.912(8) . '2 565' ?
F3 C1 3.91(2) '2 566' '2 565' ?
C13 C65 3.914(13) . . ?
P1 H62 3.92(6) . . ?
C43 C5 3.918(12) . '2 565' ?
F7 H35 3.92(9) '2 566' '1 465' ?
C26 C34 3.924(11) . '2 655' ?
C22 C56 3.927(11) . '2 556' ?
C53 H2b 3.930(10) . 2 ?
C51 H503 3.931(7) . . ?
C34 C44 3.935(16) . '2 665' ?
P2 H502 3.9373(17) . . ?
Pd C16 3.937(6) . . ?
C2a H32 3.94(3) . . ?
C63 H12 3.94(6) . '2 566' ?
C43 H2b 3.940(12) . '2 565' ?
C13 H24 3.94(10) . '2 656' ?
C46 H32 3.94(8) . . ?
P2 C4 3.945(10) . . ?
C51 H66 3.95(5) . '2 556' ?
C15 C15 3.945(9) . '2 656' ?
C44 H23 3.95(7) . '1 565' ?
C23 H52 3.95(6) . . ?
C45 C46 3.951(15) . '2 665' ?
C31 C1 3.951(10) . . ?
C31 H33 3.95(10) . '2 655' ?
C13 H64 3.95(6) . '2 566' ?
C3 H52 3.96(7) . . ?
C64 H13 3.96(7) . '2 566' ?
C4 H56 3.96(7) . . ?
O C34 3.959(11) . '2 655' ?
B C1 3.961(11) '2 566' '2 565' ?
C15 H54 3.96(8) . '2 556' ?
F7 H2a 3.965(16) '2 566' . ?
C23 C66 3.966(11) . '2 556' ?
C25 H54 3.97(8) . '1 655' ?
F1 H54 3.97(9) '2 566' '1 565' ?
C5 H44 3.97(9) . '2 565' ?
C33 H102 3.971(9) . . ?
P1 C2a 3.972(12) . . ?
C53 H66 3.97(6) . '2 556' ?
F11 H101 3.97(4) '2 566' '2 565' ?
C15 C65 3.973(9) . . ?
C51 C5 3.974(10) . . ?
F7 H14 3.97(3) '2 566' '2 566' ?
C21 H44 3.98(7) . '1 545' ?
O C32 3.977(9) . . ?
C23 H65 3.98(8) . '2 556' ?
C34 H2b 3.980(8) . '2 655' ?
C12 C31 3.982(10) . . ?
C31 H101 3.982(6) . . ?
C64 H56 3.98(9) . . ?
C24 H13 3.99(8) . '2 656' ?
C11 C62 3.989(9) . . ?
C36 H33 3.99(11) . '2 655' ?
C56 H22 3.99(6) . '2 556' ?
C16 H55 3.99(6) . '1 655' ?
C14 H24 4.00(10) . '2 656' ?
C13 C66 3.999(13) . . ?
C12 H55 4.00(5) . '1 655' ?
C35 H503 4.009(7) . '2 655' ?
C13 H65 4.01(7) . . ?
C54 C65 4.011(12) . '2 556' ?
C43 C64 4.012(12) . '2 566' ?
C14 C55 4.014(10) . '1 655' ?
C11 H66 4.02(5) . . ?
C1 H62 4.02(3) . . ?
C14 C25 4.022(11) . '2 656' ?
C46 H402 4.023(10) . '2 565' ?
C13 C63 4.024(10) . '2 566' ?
B H54 4.02(8) '2 566' '1 565' ?
C32 H33 4.03(9) . '2 655' ?
C44 C5 4.025(15) . '2 565' ?
C4 H101 4.026(9) . '2 565' ?
C25 H66 4.03(4) . . ?
C4 H102 4.030(10) . . ?
C42 C2a 4.033(17) . . ?
C22 H55 4.03(7) . '2 556' ?
O C66 4.037(7) . . ?
P2 H403 4.0374(17) . . ?
C3 H43 4.04(8) . '2 565' ?
C34 H45 4.04(13) . '2 665' ?
C42 H102 4.039(10) . . ?
C14 C15 4.040(9) . '2 656' ?
C15 C54 4.043(11) . '1 655' ?
B H33 4.05(8) '2 566' '2 565' ?
C43 C2b 4.05(2) . '2 565' ?
C53 C5 4.051(12) . 2 ?
P1 C26 4.051(6) . . ?
C5 C5 4.053(13) . 2 ?
C23 C55 4.053(14) . '2 556' ?
P2 C63 4.060(8) . . ?
P1 C33 4.062(8) . . ?
P1 C15 4.064(7) . . ?
C31 C33 4.064(14) . '2 655' ?
B H101 4.064(8) '2 566' '2 565' ?
Pd C26 4.066(6) . . ?
C12 C36 4.066(10) . . ?
C12 C61 4.071(12) . . ?
P1 C61 4.074(6) . . ?
C15 C55 4.076(12) . '1 655' ?
C55 C66 4.083(11) . '2 556' ?
C11 C21 4.083(11) . . ?
Pd H402 4.0844(6) . . ?
P1 C43 4.085(9) . . ?
Pd H52 4.09(8) . . ?
P2 C53 4.096(12) . . ?
C22 C53 4.102(13) . . ?
P2 C2a 4.103(10) . . ?
P1 C35 4.111(7) . . ?
P2 C65 4.117(8) . . ?
C43 C3 4.121(14) . '2 565' ?
O C23 4.121(10) . . ?
P1 C45 4.128(15) . . ?
C54 C66 4.129(11) . '2 556' ?
C43 C65 4.130(11) . '2 566' ?
P2 C55 4.131(9) . . ?
C16 C41 4.132(9) . . ?
C35 C5 4.133(10) . '2 655' ?
C23 P2 4.133(7) . . ?
P1 C13 4.135(9) . . ?
C25 P2 4.136(6) . . ?
C26 C51 4.138(9) . . ?
C13 O 4.142(11) . . ?
C12 C66 4.142(12) . . ?
C55 C4 4.145(13) . . ?
C42 C64 4.145(12) . '2 566' ?
C33 C35 4.155(18) . '2 655' ?
Pd C52 4.156(9) . . ?
C1 C2b 4.157(16) . '2 565' ?
C45 C45 4.160(16) . '2 665' ?
C34 C5 4.161(11) . '2 655' ?
O C35 4.168(10) . . ?
C36 C53 4.171(12) . '1 655' ?
C12 C64 4.174(10) . '2 566' ?
P2 C5 4.174(9) . . ?
C31 C42 4.178(9) . . ?
C11 C32 4.182(10) . . ?
Pd C34 4.194(8) . '2 655' ?
P1 C62 4.194(7) . . ?
C14 C26 4.195(12) . . ?
C35 C4 4.196(16) . '1 655' ?
C12 C62 4.197(12) . . ?
C21 C34 4.200(10) . '2 655' ?
C52 C65 4.201(11) . '2 556' ?
C22 C44 4.205(14) . '1 545' ?
C33 C45 4.21(2) . '2 665' ?
C52 C61 4.207(12) . . ?
C53 C4 4.213(12) . . ?
C16 C54 4.217(11) . '1 655' ?
C14 C24 4.217(13) . '2 656' ?
C23 C63 4.226(13) . '2 556' ?
F2 C1 4.23(3) '2 566' . ?
C21 C62 4.228(8) . . ?
C32 C35 4.229(16) . '2 655' ?
C33 C44 4.23(2) . '2 665' ?
C31 C34 4.231(14) . '2 655' ?
C22 C64 4.232(13) . '2 556' ?
C24 C44 4.233(17) . '1 545' ?
C53 C5 4.234(13) . . ?
C46 C46 4.235(14) . '2 665' ?
C24 C55 4.235(12) . '2 556' ?
C15 C55 4.239(12) . '2 556' ?
C34 C45 4.243(16) . '2 665' ?
C42 C62 4.246(12) . . ?
C14 C54 4.250(13) . '2 556' ?
C33 C36 4.251(17) . '2 655' ?
C56 C66 4.254(10) . '2 556' ?
C15 P2 4.256(8) . . ?
C52 C5 4.257(12) . 2 ?
C22 C55 4.271(13) . '2 556' ?
P1 H2b 4.271(2) . . ?
P2 C2b 4.278(13) . . ?
C23 C43 4.278(16) . '1 545' ?
C2a C2b 4.28(2) . '2 565' ?
C13 C64 4.280(12) . . ?
C23 C52 4.283(11) . . ?
C43 C53 4.283(11) . '1 565' ?
C25 C34 4.287(12) . '2 655' ?
C35 C5 4.288(14) . '1 655' ?
C14 C61 4.289(11) . . ?
C62 C4 4.293(14) . . ?
C63 C65 4.296(14) . '2 566' ?
C35 C44 4.298(15) . '2 665' ?
C44 C3 4.299(17) . '2 565' ?
C26 C31 4.310(9) . . ?
C12 C63 4.313(10) . '2 566' ?
C62 C2a 4.316(14) . . ?
C43 C2a 4.320(17) . '2 565' ?
C13 C55 4.320(10) . '1 655' ?
C16 C62 4.321(8) . . ?
C41 C2a 4.322(16) . . ?
C12 C65 4.323(12) . . ?
C36 C4 4.323(16) . '1 655' ?
C44 C4 4.325(15) . '2 565' ?
C15 C54 4.325(11) . '2 556' ?
C12 C43 4.327(11) . . ?
C13 C64 4.331(10) . '2 566' ?
F3 C5 4.33(2) '2 566' '2 565' ?
C21 C33 4.334(10) . '2 655' ?
C53 C66 4.335(11) . '2 556' ?
C32 C32 4.335(14) . '2 655' ?
C43 C52 4.337(11) . '1 565' ?
C42 C2b 4.339(17) . '2 565' ?
C23 C51 4.341(9) . . ?
B C2a 4.345(12) '2 566' . ?
C16 C65 4.348(9) . . ?
C23 C61 4.350(10) . '2 556' ?
C42 C2a 4.354(14) . '2 565' ?
C15 C24 4.355(12) . . ?
C22 C61 4.360(10) . '2 556' ?
C56 C63 4.362(14) . . ?
C16 C22 4.363(12) . . ?
C24 C56 4.370(10) . '2 556' ?
C24 C33 4.372(12) . '2 655' ?
C62 C64 4.380(14) . '2 566' ?
C46 C1 4.381(15) . . ?
C13 C61 4.383(13) . . ?
F2 C2a 4.39(3) '2 566' '2 565' ?
C56 C3 4.397(11) . . ?
C54 C4 4.402(13) . . ?
C55 C65 4.403(12) . '2 556' ?
C44 C52 4.406(11) . '1 565' ?
C32 C45 4.413(19) . '2 665' ?
C36 C55 4.413(13) . '1 655' ?
C12 C63 4.417(12) . . ?
C31 C2b 4.419(19) . . ?
P1 C21 4.425(7) . . ?
C13 C41 4.425(10) . . ?
C15 C36 4.427(10) . . ?
C14 C54 4.433(10) . '1 655' ?
P2 C1 4.494(7) . . ?
Pd C56 4.519(8) . . ?
C34 P2 4.584(8) . '2 655' ?
P2 C64 4.590(9) . . ?
P1 C3 4.593(11) . . ?
P1 C14 4.599(8) . . ?
Pd C12 4.602(9) . . ?
P1 C44 4.605(11) . . ?
Pd C66 4.605(6) . . ?
P1 C34 4.611(8) . . ?
P2 C54 4.632(11) . . ?
C24 P2 4.651(7) . . ?
Pd C36 4.698(8) . . ?
Pd C63 4.729(8) . . ?
Pd C46 4.754(12) . . ?
Pd C33 4.910(9) . '2 655' ?
Pd C22 4.944(7) . . ?

loop_
_geom_hbond_atom_site_label_D
_geom_hbond_atom_site_label_H
_geom_hbond_atom_site_label_A
_geom_hbond_site_symmetry_D
_geom_hbond_site_symmetry_H
_geom_hbond_site_symmetry_A
_geom_hbond_distance_DH
_geom_hbond_distance_HA
_geom_hbond_distance_DA
_geom_hbond_angle_DHA
_geom_hbond_publ_flag
? ? ? ? ? ? ? ? ? ? ?

loop_
_geom_torsion_atom_site_label_1
_geom_torsion_atom_site_label_2
_geom_torsion_atom_site_label_3
_geom_torsion_atom_site_label_4
_geom_torsion_site_symmetry_1
_geom_torsion_site_symmetry_2
_geom_torsion_site_symmetry_3
_geom_torsion_site_symmetry_4
_geom_torsion
_geom_torsion_publ_flag
P2 Pd P1 C11 . . . . -14.2(2) ?
P2 Pd P1 C31 . . . . 107.6(2) ?
P2 Pd P1 C41 . . . . -131.8(2) ?
C1 Pd P1 C11 . . . . 157.3(3) ?
C1 Pd P1 C31 . . . . -80.9(3) ?
C1 Pd P1 C41 . . . . 39.7(3) ?
C2a Pd P1 C11 . . . . 136.7(4) ?
C2a Pd P1 C31 . . . . -101.4(4) ?
C2a Pd P1 C41 . . . . 19.1(4) ?
C2b Pd P1 C11 . . . . 179.5(5) ?
C2b Pd P1 C31 . . . . -58.7(5) ?
C2b Pd P1 C41 . . . . 61.9(5) ?
C3 Pd P1 C11 . . . . 158.2(5) ?
C3 Pd P1 C31 . . . . -79.9(5) ?
C3 Pd P1 C41 . . . . 40.6(5) ?
P1 Pd P2 C21 . . . . -57.8(3) ?
P1 Pd P2 C51 . . . . 178.0(2) ?
P1 Pd P2 C61 . . . . 64.6(2) ?
C1 Pd P2 C21 . . . . 154.0(8) ?
C1 Pd P2 C51 . . . . 29.8(8) ?
C1 Pd P2 C61 . . . . -83.6(8) ?
C2a Pd P2 C21 . . . . 153.2(5) ?
C2a Pd P2 C51 . . . . 29.0(4) ?
C2a Pd P2 C61 . . . . -84.4(4) ?
C2b Pd P2 C21 . . . . 103.9(6) ?
C2b Pd P2 C51 . . . . -20.3(5) ?
C2b Pd P2 C61 . . . . -133.7(5) ?
C3 Pd P2 C21 . . . . 125.5(4) ?
C3 Pd P2 C51 . . . . 1.4(3) ?
C3 Pd P2 C61 . . . . -112.1(3) ?
P1 Pd C1 C2a . . . . -150.3(6) ?
P1 Pd C1 C2b . . . . 142.7(7) ?
P1 Pd C1 H101 . . . . -33.2(5) ?
P1 Pd C1 H102 . . . . 81.0(5) ?
P2 Pd C1 C2a . . . . -1.1(11) ?
P2 Pd C1 C2b . . . . -68.0(10) ?
P2 Pd C1 H101 . . . . 116.0(8) ?
P2 Pd C1 H102 . . . . -129.8(5) ?
C2a Pd C1 C2a . . . . -.0(7) ?
C2a Pd C1 C2b . . . . -66.9(9) ?
C2a Pd C1 H101 . . . . 117.1(8) ?
C2a Pd C1 H102 . . . . -128.7(8) ?
C2b Pd C1 C2a . . . . 66.9(9) ?
C2b Pd C1 C2b . . . . -.0(9) ?
C2b Pd C1 H101 . . . . -176.0(10) ?
C2b Pd C1 H102 . . . . -61.8(7) ?
C3 Pd C1 C2a . . . . 30.1(6) ?
C3 Pd C1 C2b . . . . -36.8(7) ?
C3 Pd C1 H101 . . . . 147.2(6) ?
C3 Pd C1 H102 . . . . -98.6(5) ?
P1 Pd C2a C1 . . . . 35.6(6) ?
P1 Pd C2a C2b . . . . 93.1(9) ?
P1 Pd C2a C3 . . . . 164.3(4) ?
P1 Pd C2a H2a . . . . -77.0(10) ?
P2 Pd C2a C1 . . . . 179.6(4) ?
P2 Pd C2a C2b . . . . -122.8(9) ?
P2 Pd C2a C3 . . . . -51.7(6) ?
P2 Pd C2a H2a . . . . 67.1(11) ?
C1 Pd C2a C1 . . . . .0(5) ?
C1 Pd C2a C2b . . . . 57.6(10) ?
C1 Pd C2a C3 . . . . 128.7(8) ?
C1 Pd C2a H2a . . . . -112.5(13) ?
C2b Pd C2a C1 . . . . -57.6(10) ?
C2b Pd C2a C2b . . . . -.0(12) ?
C2b Pd C2a C3 . . . . 71.1(10) ?
C2b Pd C2a H2a . . . . -170.1(16) ?
C3 Pd C2a C1 . . . . -128.7(8) ?
C3 Pd C2a C2b . . . . -71.1(10) ?
C3 Pd C2a C3 . . . . -.0(5) ?
C3 Pd C2a H2a . . . . 118.8(12) ?
P1 Pd C2b C1 . . . . -42.5(7) ?
P1 Pd C2b C2a . . . . -108.4(8) ?
P1 Pd C2b C3 . . . . -166.1(5) ?
P1 Pd C2b H102 . . . . 9.0(8) ?
P1 Pd C2b H2b . . . . 71.6(17) ?
P2 Pd C2b C1 . . . . 157.4(4) ?
P2 Pd C2b C2a . . . . 91.6(9) ?
P2 Pd C2b C3 . . . . 33.8(9) ?
P2 Pd C2b H102 . . . . -151.1(4) ?
P2 Pd C2b H2b . . . . -88.4(16) ?
C1 Pd C2b C1 . . . . .0(4) ?
C1 Pd C2b C2a . . . . -65.8(8) ?
C1 Pd C2b C3 . . . . -123.6(9) ?
C1 Pd C2b H102 . . . . 51.5(8) ?
C1 Pd C2b H2b . . . . 114(2) ?
C2a Pd C2b C1 . . . . 65.8(8) ?
C2a Pd C2b C2a . . . . .0(7) ?
C2a Pd C2b C3 . . . . -57.7(8) ?
C2a Pd C2b H102 . . . . 117.3(13) ?
C2a Pd C2b H2b . . . . 180(2) ?
C3 Pd C2b C1 . . . . 123.6(9) ?
C3 Pd C2b C2a . . . . 57.7(8) ?
C3 Pd C2b C3 . . . . -.0(5) ?
C3 Pd C2b H102 . . . . 175.0(12) ?
C3 Pd C2b H2b . . . . -122(2) ?
P1 Pd C3 C2a . . . . -32.5(8) ?
P1 Pd C3 C2b . . . . 30.0(9) ?
P1 Pd C3 C4 . . . . -124.7(6) ?
P1 Pd C3 C5 . . . . 104.9(7) ?
P2 Pd C3 C2a . . . . 140.0(5) ?
P2 Pd C3 C2b . . . . -157.5(7) ?
P2 Pd C3 C4 . . . . 47.8(7) ?
P2 Pd C3 C5 . . . . -82.6(6) ?
C1 Pd C3 C2a . . . . -31.5(5) ?
C1 Pd C3 C2b . . . . 31.0(7) ?
C1 Pd C3 C4 . . . . -123.7(7) ?
C1 Pd C3 C5 . . . . 105.9(6) ?
C2a Pd C3 C2a . . . . .0(6) ?
C2a Pd C3 C2b . . . . 62.5(8) ?
C2a Pd C3 C4 . . . . -92.3(8) ?
C2a Pd C3 C5 . . . . 137.3(9) ?
C2b Pd C3 C2a . . . . -62.5(8) ?
C2b Pd C3 C2b . . . . .0(9) ?
C2b Pd C3 C4 . . . . -154.8(11) ?
C2b Pd C3 C5 . . . . 74.8(8) ?
Pd P1 C11 C12 . . . . -115.8(6) ?
Pd P1 C11 C16 . . . . 59.6(5) ?
C31 P1 C11 C12 . . . . 118.2(6) ?
C31 P1 C11 C16 . . . . -66.4(6) ?
C41 P1 C11 C12 . . . . 9.5(7) ?
C41 P1 C11 C16 . . . . -175.1(5) ?
Pd P1 C31 C32 . . . . 37.5(7) ?
Pd P1 C31 C36 . . . . -142.2(7) ?
C11 P1 C31 C32 . . . . 165.5(7) ?
C11 P1 C31 C36 . . . . -14.2(8) ?
C41 P1 C31 C32 . . . . -88.8(8) ?
C41 P1 C31 C36 . . . . 91.5(8) ?
Pd P1 C41 C42 . . . . 37.8(7) ?
Pd P1 C41 C46 . . . . -147.0(7) ?
C11 P1 C41 C42 . . . . -88.3(7) ?
C11 P1 C41 C46 . . . . 86.9(7) ?
C31 P1 C41 C42 . . . . 162.9(6) ?
C31 P1 C41 C46 . . . . -22.0(8) ?
P1 C11 C12 C13 . . . . 174.2(6) ?
P1 C11 C12 H12 . . . . 1(5) ?
C16 C11 C12 C13 . . . . -1.2(10) ?
C16 C11 C12 H12 . . . . -174(5) ?
P1 C11 C16 C15 . . . . -175.8(5) ?
P1 C11 C16 O . . . . 4.7(7) ?
C12 C11 C16 C15 . . . . -.1(9) ?
C12 C11 C16 O . . . . -179.6(6) ?
C11 C12 C13 C14 . . . . 1.1(12) ?
C11 C12 C13 H13 . . . . -175(6) ?
H12 C12 C13 C14 . . . . 174(5) ?
H12 C12 C13 H13 . . . . -2(8) ?
C12 C13 C14 C15 . . . . .1(12) ?
C12 C13 C14 H14 . . . . -172(5) ?
H13 C13 C14 C15 . . . . 177(6) ?
H13 C13 C14 H14 . . . . 5(7) ?
C13 C14 C15 C16 . . . . -1.3(11) ?
C13 C14 C15 H15 . . . . -178(4) ?
H14 C14 C15 C16 . . . . 171(4) ?
H14 C14 C15 H15 . . . . -6(6) ?
C14 C15 C16 C11 . . . . 1.3(10) ?
C14 C15 C16 O . . . . -179.2(6) ?
H15 C15 C16 C11 . . . . 178(4) ?
H15 C15 C16 O . . . . -3(4) ?
C11 C16 O C26 . . . . -145.9(5) ?
C15 C16 O C26 . . . . 34.6(8) ?
C16 O C26 C21 . . . . 82.6(7) ?
C16 O C26 C25 . . . . -98.6(6) ?
C26 C21 C22 C23 . . . . -2.6(11) ?
C26 C21 C22 H22 . . . . -180(4) ?
P2 C21 C22 C23 . . . . 175.0(6) ?
P2 C21 C22 H22 . . . . -2(4) ?
C22 C21 C26 O . . . . -177.7(6) ?
C22 C21 C26 C25 . . . . 3.6(10) ?
P2 C21 C26 O . . . . 4.7(8) ?
P2 C21 C26 C25 . . . . -174.0(5) ?
C22 C21 P2 Pd . . . . -145.1(5) ?
C22 C21 P2 C51 . . . . -14.3(6) ?
C22 C21 P2 C61 . . . . 92.9(6) ?
C26 C21 P2 Pd . . . . 32.4(7) ?
C26 C21 P2 C51 . . . . 163.2(5) ?
C26 C21 P2 C61 . . . . -89.6(6) ?
C21 C22 C23 C24 . . . . .3(12) ?
C21 C22 C23 H23 . . . . 178(5) ?
H22 C22 C23 C24 . . . . 177(4) ?
H22 C22 C23 H23 . . . . -5(6) ?
C22 C23 C24 C25 . . . . 1.1(13) ?
C22 C23 C24 H24 . . . . -180(6) ?
H23 C23 C24 C25 . . . . -176(5) ?
H23 C23 C24 H24 . . . . 3(8) ?
C23 C24 C25 C26 . . . . -.2(12) ?
C23 C24 C25 H25 . . . . -179(5) ?
H24 C24 C25 C26 . . . . -179(7) ?
H24 C24 C25 H25 . . . . 2(8) ?
C24 C25 C26 O . . . . 179.1(7) ?
C24 C25 C26 C21 . . . . -2.2(11) ?
H25 C25 C26 O . . . . -2(5) ?
H25 C25 C26 C21 . . . . 176(5) ?
P1 C31 C32 C33 . . . . -177.7(9) ?
P1 C31 C32 H32 . . . . 0(5) ?
C36 C31 C32 C33 . . . . 2.0(14) ?
C36 C31 C32 H32 . . . . 180(4) ?
P1 C31 C36 C35 . . . . 176.8(8) ?
P1 C31 C36 H36 . . . . 9(6) ?
C32 C31 C36 C35 . . . . -2.9(14) ?
C32 C31 C36 H36 . . . . -171(6) ?
C31 C32 C33 C34 . . . . -1.0(17) ?
C31 C32 C33 H33 . . . . -171(7) ?
H32 C32 C33 C34 . . . . -179(5) ?
H32 C32 C33 H33 . . . . 12(9) ?
C32 C33 C34 C35 . . . . .8(17) ?
C32 C33 C34 H34 . . . . -179(6) ?
H33 C33 C34 C35 . . . . 171(7) ?
H33 C33 C34 H34 . . . . -8(9) ?
C33 C34 C35 C36 . . . . -1.7(16) ?
C33 C34 C35 H35 . . . . -178(6) ?
H34 C34 C35 C36 . . . . 178(5) ?
H34 C34 C35 H35 . . . . 2(8) ?
C34 C35 C36 C31 . . . . 2.8(16) ?
C34 C35 C36 H36 . . . . 170(6) ?
H35 C35 C36 C31 . . . . 179(5) ?
H35 C35 C36 H36 . . . . -13(8) ?
P1 C41 C42 C43 . . . . 174.3(7) ?
P1 C41 C42 H42 . . . . -1(5) ?
C46 C41 C42 C43 . . . . -.9(13) ?
C46 C41 C42 H42 . . . . -176(5) ?
P1 C41 C46 C45 . . . . -174.6(9) ?
P1 C41 C46 H46 . . . . -2(6) ?
C42 C41 C46 C45 . . . . .6(14) ?
C42 C41 C46 H46 . . . . 173(6) ?
C41 C42 C43 C44 . . . . -.5(15) ?
C41 C42 C43 H43 . . . . 176(5) ?
H42 C42 C43 C44 . . . . 175(4) ?
H42 C42 C43 H43 . . . . -9(7) ?
C42 C43 C44 C45 . . . . 2.2(18) ?
C42 C43 C44 H44 . . . . -174(6) ?
H43 C43 C44 C45 . . . . -174(6) ?
H43 C43 C44 H44 . . . . 10(9) ?
C43 C44 C45 C46 . . . . -3(2) ?
C43 C44 C45 H45 . . . . -161(*) ?
H44 C44 C45 C46 . . . . 174(5) ?
H44 C44 C45 H45 . . . . 15(11) ?
C44 C45 C46 C41 . . . . 1.2(18) ?
C44 C45 C46 H46 . . . . -172(5) ?
H45 C45 C46 C41 . . . . 165(8) ?
H45 C45 C46 H46 . . . . -8(9) ?
Pd P2 C51 C52 . . . . 74.1(5) ?
Pd P2 C51 C56 . . . . -106.6(5) ?
C21 P2 C51 C52 . . . . -61.6(6) ?
C21 P2 C51 C56 . . . . 117.7(6) ?
C61 P2 C51 C52 . . . . -171.2(5) ?
C61 P2 C51 C56 . . . . 8.1(6) ?
Pd P2 C61 C62 . . . . 37.4(6) ?
Pd P2 C61 C66 . . . . -143.1(6) ?
C21 P2 C61 C62 . . . . 170.5(6) ?
C21 P2 C61 C66 . . . . -10.0(7) ?
C51 P2 C61 C62 . . . . -84.5(6) ?
C51 P2 C61 C66 . . . . 95.1(7) ?
P2 C51 C52 C53 . . . . 179.0(6) ?
P2 C51 C52 H52 . . . . 8(5) ?
C56 C51 C52 C53 . . . . -.4(10) ?
C56 C51 C52 H52 . . . . -171(5) ?
P2 C51 C56 C55 . . . . -179.7(6) ?
P2 C51 C56 H56 . . . . 3(4) ?
C52 C51 C56 C55 . . . . -.4(10) ?
C52 C51 C56 H56 . . . . -178(4) ?
C51 C52 C53 C54 . . . . .8(12) ?
C51 C52 C53 H53 . . . . 175(4) ?
H52 C52 C53 C54 . . . . 172(4) ?
H52 C52 C53 H53 . . . . -14(6) ?
C52 C53 C54 C55 . . . . -.5(13) ?
C52 C53 C54 H54 . . . . 177(5) ?
H53 C53 C54 C55 . . . . -174(5) ?
H53 C53 C54 H54 . . . . 3(7) ?
C53 C54 C55 C56 . . . . -.4(13) ?
C53 C54 C55 H55 . . . . 180(4) ?
H54 C54 C55 C56 . . . . -178(5) ?
H54 C54 C55 H55 . . . . 2(6) ?
C54 C55 C56 C51 . . . . .8(12) ?
C54 C55 C56 H56 . . . . 179(4) ?
H55 C55 C56 C51 . . . . -179(4) ?
H55 C55 C56 H56 . . . . -1(6) ?
P2 C61 C62 C63 . . . . 177.8(7) ?
P2 C61 C62 H62 . . . . -4(5) ?
C66 C61 C62 C63 . . . . -1.8(12) ?
C66 C61 C62 H62 . . . . 177(5) ?
P2 C61 C66 C65 . . . . -179.9(7) ?
P2 C61 C66 H66 . . . . 6(3) ?
C62 C61 C66 C65 . . . . -.4(12) ?
C62 C61 C66 H66 . . . . -174(3) ?
C61 C62 C63 C64 . . . . 1.8(14) ?
C61 C62 C63 H63 . . . . -175(5) ?
H62 C62 C63 C64 . . . . -177(5) ?
H62 C62 C63 H63 . . . . 6(7) ?
C62 C63 C64 C65 . . . . .3(15) ?
C62 C63 C64 H64 . . . . -178(6) ?
H63 C63 C64 C65 . . . . 177(5) ?
H63 C63 C64 H64 . . . . -2(8) ?
C63 C64 C65 C66 . . . . -2.5(15) ?
C63 C64 C65 H65 . . . . 174(5) ?
H64 C64 C65 C66 . . . . 176(6) ?
H64 C64 C65 H65 . . . . -7(8) ?
C64 C65 C66 C61 . . . . 2.5(13) ?
C64 C65 C66 H66 . . . . 176(3) ?
H65 C65 C66 C61 . . . . -175(5) ?
H65 C65 C66 H66 . . . . 0(6) ?
Pd C1 C2a Pd . . . . -.00(2) ?
Pd C1 C2a C2b . . . . -81.2(7) ?
Pd C1 C2a C3 . . . . -62.2(9) ?
Pd C1 C2a H2a . . . . 118.6(11) ?
C2b C1 C2a Pd . . . . 81.2(7) ?
C2b C1 C2a C2b . . . . -.0(10) ?
C2b C1 C2a C3 . . . . 18.9(11) ?
C2b C1 C2a H2a . . . . -160.2(14) ?
H101 C1 C2a Pd . . . . -118.1(9) ?
H101 C1 C2a C2b . . . . 160.7(12) ?
H101 C1 C2a C3 . . . . 179.6(9) ?
H101 C1 C2a H2a . . . . .5(16) ?
H102 C1 C2a Pd . . . . 61.8(8) ?
H102 C1 C2a C2b . . . . -19.3(10) ?
H102 C1 C2a C3 . . . . -.4(15) ?
H102 C1 C2a H2a . . . . -179.6(9) ?
Pd C1 C2b Pd . . . . -.000(17) ?
Pd C1 C2b C2a . . . . 78.5(6) ?
Pd C1 C2b C3 . . . . 62.7(9) ?
Pd C1 C2b H102 . . . . -82.2(5) ?
Pd C1 C2b H2b . . . . -116.0(14) ?
C2a C1 C2b Pd . . . . -78.5(6) ?
C2a C1 C2b C2a . . . . .0(7) ?
C2a C1 C2b C3 . . . . -15.8(9) ?
C2a C1 C2b H102 . . . . -160.7(9) ?
C2a C1 C2b H2b . . . . 165.4(16) ?
H101 C1 C2b Pd . . . . 169(3) ?
H101 C1 C2b C2a . . . . -113(3) ?
H101 C1 C2b C3 . . . . -129(2) ?
H101 C1 C2b H102 . . . . 87(3) ?
H101 C1 C2b H2b . . . . 53(4) ?
H102 C1 C2b Pd . . . . 82.2(5) ?
H102 C1 C2b C2a . . . . 160.7(9) ?
H102 C1 C2b C3 . . . . 144.9(12) ?
H102 C1 C2b H102 . . . . -.00006 ?
H102 C1 C2b H2b . . . . -33.8(11) ?
Pd C1 H102 C2b . . . . 80.8(7) ?
C2a C1 H102 C2b . . . . 20.2(10) ?
C2b C1 H102 C2b . . . . .0(10) ?
H101 C1 H102 C2b . . . . -159.8(11) ?
Pd C2a C2b Pd . . . . -.00(2) ?
Pd C2a C2b C1 . . . . -77.8(7) ?
Pd C2a C2b C3 . . . . 84.7(6) ?
Pd C2a C2b H102 . . . . -62.7(9) ?
Pd C2a C2b H2b . . . . -180(9) ?
C1 C2a C2b Pd . . . . 77.8(7) ?
C1 C2a C2b C1 . . . . -.0(5) ?
C1 C2a C2b C3 . . . . 162.5(10) ?
C1 C2a C2b H102 . . . . 15.1(8) ?
C1 C2a C2b H2b . . . . -102(9) ?
C3 C2a C2b Pd . . . . -84.7(6) ?
C3 C2a C2b C1 . . . . -162.5(10) ?
C3 C2a C2b C3 . . . . .0(6) ?
C3 C2a C2b H102 . . . . -147.4(12) ?
C3 C2a C2b H2b . . . . 95(9) ?
H2a C2a C2b Pd . . . . 152(5) ?
H2a C2a C2b C1 . . . . 75(5) ?
H2a C2a C2b C3 . . . . -123(5) ?
H2a C2a C2b H102 . . . . 90(5) ?
H2a C2a C2b H2b . . . . -28(12) ?
Pd C2a C3 Pd . . . . -.000(16) ?
Pd C2a C3 C2b . . . . -74.1(7) ?
Pd C2a C3 C4 . . . . 115.2(6) ?
Pd C2a C3 C5 . . . . -89.6(13) ?
C1 C2a C3 Pd . . . . 57.7(9) ?
C1 C2a C3 C2b . . . . -16.4(10) ?
C1 C2a C3 C4 . . . . 172.9(9) ?
C1 C2a C3 C5 . . . . -31.9(19) ?
C2b C2a C3 Pd . . . . 74.1(7) ?
C2b C2a C3 C2b . . . . -.0(9) ?
C2b C2a C3 C4 . . . . -170.7(10) ?
C2b C2a C3 C5 . . . . -15.5(14) ?
H2a C2a C3 Pd . . . . -123.1(12) ?
H2a C2a C3 C2b . . . . 162.8(15) ?
H2a C2a C3 C4 . . . . -7.9(14) ?
H2a C2a C3 C5 . . . . 147.2(11) ?
Pd C2b C3 Pd . . . . -.00(2) ?
Pd C2b C3 C2a . . . . 77.3(8) ?
Pd C2b C3 C4 . . . . 101(3) ?
Pd C2b C3 C5 . . . . -112.7(5) ?
C1 C2b C3 Pd . . . . -60.3(10) ?
C1 C2b C3 C2a . . . . 17.0(10) ?
C1 C2b C3 C4 . . . . 41(3) ?
C1 C2b C3 C5 . . . . -173.0(11) ?
C2a C2b C3 Pd . . . . -77.3(8) ?
C2a C2b C3 C2a . . . . .0(8) ?
C2a C2b C3 C4 . . . . 24(3) ?
C2a C2b C3 C5 . . . . 170.0(9) ?
H102 C2b C3 Pd . . . . -9(2) ?
H102 C2b C3 C2a . . . . 69(2) ?
H102 C2b C3 C4 . . . . 93(3) ?
H102 C2b C3 C5 . . . . -121(2) ?
H2b C2b C3 Pd . . . . 118.4(15) ?
H2b C2b C3 C2a . . . . -164.3(18) ?
H2b C2b C3 C4 . . . . -140(2) ?
H2b C2b C3 C5 . . . . 5.7(14) ?
Pd C2b H102 C1 . . . . -80.2(5) ?
C1 C2b H102 C1 . . . . -.0(6) ?
C2a C2b H102 C1 . . . . -17.8(9) ?
C3 C2b H102 C1 . . . . -72(2) ?
H2b C2b H102 C1 . . . . 150.5(10) ?
Pd C3 C4 H401 . . . . 8.4(10) ?
Pd C3 C4 H402 . . . . 130.7(8) ?
Pd C3 C4 H403 . . . . -110.1(8) ?
C2a C3 C4 H401 . . . . -61.1(9) ?
C2a C3 C4 H402 . . . . 61.2(12) ?
C2a C3 C4 H403 . . . . -179.5(8) ?
C2b C3 C4 H401 . . . . -81(3) ?
C2b C3 C4 H402 . . . . 41(3) ?
C2b C3 C4 H403 . . . . 160(2) ?
C5 C3 C4 H401 . . . . 136.1(8) ?
C5 C3 C4 H402 . . . . -101.6(10) ?
C5 C3 C4 H403 . . . . 17.6(10) ?
Pd C3 C5 H501 . . . . -129.1(6) ?
Pd C3 C5 H502 . . . . -18.1(8) ?
Pd C3 C5 H503 . . . . 105.9(13) ?
C2a C3 C5 H501 . . . . -55.3(15) ?
C2a C3 C5 H502 . . . . 55.7(15) ?
C2a C3 C5 H503 . . . . 179.6(12) ?
C2b C3 C5 H501 . . . . -68.2(8) ?
C2b C3 C5 H502 . . . . 42.8(8) ?
C2b C3 C5 H503 . . . . 166.7(13) ?
C4 C3 C5 H501 . . . . 98.1(8) ?
C4 C3 C5 H502 . . . . -150.8(7) ?
C4 C3 C5 H503 . . . . -26.9(16) ?
F2 B F1 F8 '2 566' '2 566' '2 566' '2 566' 85(3) ?
F2 B F1 F10 '2 566' '2 566' '2 566' '2 566' -113(3) ?
F3 B F1 F8 '2 566' '2 566' '2 566' '2 566' -33(2) ?
F3 B F1 F10 '2 566' '2 566' '2 566' '2 566' 129(3) ?
F4 B F1 F8 '2 566' '2 566' '2 566' '2 566' -151(2) ?
F4 B F1 F10 '2 566' '2 566' '2 566' '2 566' 11(3) ?
F5 B F1 F8 '2 566' '2 566' '2 566' '2 566' 127(2) ?
F5 B F1 F10 '2 566' '2 566' '2 566' '2 566' -71(3) ?
F6 B F1 F8 '2 566' '2 566' '2 566' '2 566' 54(2) ?
F6 B F1 F10 '2 566' '2 566' '2 566' '2 566' -144(3) ?
F7 B F1 F8 '2 566' '2 566' '2 566' '2 566' -53(3) ?
F7 B F1 F10 '2 566' '2 566' '2 566' '2 566' 108(3) ?
F8 B F1 F8 '2 566' '2 566' '2 566' '2 566' 0(2) ?
F8 B F1 F10 '2 566' '2 566' '2 566' '2 566' 162(4) ?
F9 B F1 F8 '2 566' '2 566' '2 566' '2 566' -117(2) ?
F9 B F1 F10 '2 566' '2 566' '2 566' '2 566' 45(3) ?
F10 B F1 F8 '2 566' '2 566' '2 566' '2 566' -162(4) ?
F10 B F1 F10 '2 566' '2 566' '2 566' '2 566' 0(3) ?
F11 B F1 F8 '2 566' '2 566' '2 566' '2 566' 16(3) ?
F11 B F1 F10 '2 566' '2 566' '2 566' '2 566' 178(3) ?
F12 B F1 F8 '2 566' '2 566' '2 566' '2 566' 153(2) ?
F12 B F1 F10 '2 566' '2 566' '2 566' '2 566' -45(3) ?
F1 B F2 F5 '2 566' '2 566' '2 566' '2 566' 86(2) ?
F1 B F2 F6 '2 566' '2 566' '2 566' '2 566' -50(3) ?
F1 B F2 F11 '2 566' '2 566' '2 566' '2 566' -123(2) ?
F1 B F2 F12 '2 566' '2 566' '2 566' '2 566' 115.1(18) ?
F3 B F2 F5 '2 566' '2 566' '2 566' '2 566' -156(2) ?
F3 B F2 F6 '2 566' '2 566' '2 566' '2 566' 67(3) ?
F3 B F2 F11 '2 566' '2 566' '2 566' '2 566' -5(2) ?
F3 B F2 F12 '2 566' '2 566' '2 566' '2 566' -127.3(16) ?
F4 B F2 F5 '2 566' '2 566' '2 566' '2 566' -37(3) ?
F4 B F2 F6 '2 566' '2 566' '2 566' '2 566' -173(3) ?
F4 B F2 F11 '2 566' '2 566' '2 566' '2 566' 114(2) ?
F4 B F2 F12 '2 566' '2 566' '2 566' '2 566' -8.2(19) ?
F5 B F2 F5 '2 566' '2 566' '2 566' '2 566' .0(19) ?
F5 B F2 F6 '2 566' '2 566' '2 566' '2 566' -136(4) ?
F5 B F2 F11 '2 566' '2 566' '2 566' '2 566' 151(3) ?
F5 B F2 F12 '2 566' '2 566' '2 566' '2 566' 29.2(19) ?
F6 B F2 F5 '2 566' '2 566' '2 566' '2 566' 136(4) ?
F6 B F2 F6 '2 566' '2 566' '2 566' '2 566' 0(3) ?
F6 B F2 F11 '2 566' '2 566' '2 566' '2 566' -73(3) ?
F6 B F2 F12 '2 566' '2 566' '2 566' '2 566' 165(3) ?
F7 B F2 F5 '2 566' '2 566' '2 566' '2 566' -132(2) ?
F7 B F2 F6 '2 566' '2 566' '2 566' '2 566' 91(3) ?
F7 B F2 F11 '2 566' '2 566' '2 566' '2 566' 19(2) ?
F7 B F2 F12 '2 566' '2 566' '2 566' '2 566' -103.2(17) ?
F8 B F2 F5 '2 566' '2 566' '2 566' '2 566' 121(2) ?
F8 B F2 F6 '2 566' '2 566' '2 566' '2 566' -15(3) ?
F8 B F2 F11 '2 566' '2 566' '2 566' '2 566' -88(2) ?
F8 B F2 F12 '2 566' '2 566' '2 566' '2 566' 150.1(17) ?
F9 B F2 F5 '2 566' '2 566' '2 566' '2 566' -64(3) ?
F9 B F2 F6 '2 566' '2 566' '2 566' '2 566' 160(3) ?
F9 B F2 F11 '2 566' '2 566' '2 566' '2 566' 87(3) ?
F9 B F2 F12 '2 566' '2 566' '2 566' '2 566' -35(3) ?
F10 B F2 F5 '2 566' '2 566' '2 566' '2 566' 63(3) ?
F10 B F2 F6 '2 566' '2 566' '2 566' '2 566' -73(3) ?
F10 B F2 F11 '2 566' '2 566' '2 566' '2 566' -146(2) ?
F10 B F2 F12 '2 566' '2 566' '2 566' '2 566' 93(2) ?
F11 B F2 F5 '2 566' '2 566' '2 566' '2 566' -151(3) ?
F11 B F2 F6 '2 566' '2 566' '2 566' '2 566' 73(3) ?
F11 B F2 F11 '2 566' '2 566' '2 566' '2 566' 0(3) ?
F11 B F2 F12 '2 566' '2 566' '2 566' '2 566' -122(2) ?
F12 B F2 F5 '2 566' '2 566' '2 566' '2 566' -29.2(19) ?
F12 B F2 F6 '2 566' '2 566' '2 566' '2 566' -165(3) ?
F12 B F2 F11 '2 566' '2 566' '2 566' '2 566' 122(2) ?
F12 B F2 F12 '2 566' '2 566' '2 566' '2 566' .0(13) ?
F1 B F3 F7 '2 566' '2 566' '2 566' '2 566' -131(3) ?
F1 B F3 F11 '2 566' '2 566' '2 566' '2 566' 130(2) ?
F2 B F3 F7 '2 566' '2 566' '2 566' '2 566' 106(3) ?
F2 B F3 F11 '2 566' '2 566' '2 566' '2 566' 6(3) ?
F4 B F3 F7 '2 566' '2 566' '2 566' '2 566' -14(4) ?
F4 B F3 F11 '2 566' '2 566' '2 566' '2 566' -114(3) ?
F5 B F3 F7 '2 566' '2 566' '2 566' '2 566' 81(4) ?
F5 B F3 F11 '2 566' '2 566' '2 566' '2 566' -18(4) ?
F6 B F3 F7 '2 566' '2 566' '2 566' '2 566' 144(3) ?
F6 B F3 F11 '2 566' '2 566' '2 566' '2 566' 44(3) ?
F7 B F3 F7 '2 566' '2 566' '2 566' '2 566' 0(3) ?
F7 B F3 F11 '2 566' '2 566' '2 566' '2 566' -99(4) ?
F8 B F3 F7 '2 566' '2 566' '2 566' '2 566' -149(4) ?
F8 B F3 F11 '2 566' '2 566' '2 566' '2 566' 112(3) ?
F9 B F3 F7 '2 566' '2 566' '2 566' '2 566' -28(3) ?
F9 B F3 F11 '2 566' '2 566' '2 566' '2 566' -127(2) ?
F10 B F3 F7 '2 566' '2 566' '2 566' '2 566' -112(3) ?
F10 B F3 F11 '2 566' '2 566' '2 566' '2 566' 148(3) ?
F11 B F3 F7 '2 566' '2 566' '2 566' '2 566' 99(4) ?
F11 B F3 F11 '2 566' '2 566' '2 566' '2 566' 0(3) ?
F12 B F3 F7 '2 566' '2 566' '2 566' '2 566' 43(4) ?
F12 B F3 F11 '2 566' '2 566' '2 566' '2 566' -57(3) ?
F1 B F4 F9 '2 566' '2 566' '2 566' '2 566' 89(2) ?
F1 B F4 F12 '2 566' '2 566' '2 566' '2 566' -118.6(15) ?
F2 B F4 F9 '2 566' '2 566' '2 566' '2 566' -143(2) ?
F2 B F4 F12 '2 566' '2 566' '2 566' '2 566' 9(2) ?
F3 B F4 F9 '2 566' '2 566' '2 566' '2 566' -26(3) ?
F3 B F4 F12 '2 566' '2 566' '2 566' '2 566' 126.1(16) ?
F5 B F4 F9 '2 566' '2 566' '2 566' '2 566' -167(3) ?
F5 B F4 F12 '2 566' '2 566' '2 566' '2 566' -14.7(14) ?
F6 B F4 F9 '2 566' '2 566' '2 566' '2 566' -152(4) ?
F6 B F4 F12 '2 566' '2 566' '2 566' '2 566' 0(4) ?
F7 B F4 F9 '2 566' '2 566' '2 566' '2 566' -32(2) ?
F7 B F4 F12 '2 566' '2 566' '2 566' '2 566' 120.6(16) ?
F8 B F4 F9 '2 566' '2 566' '2 566' '2 566' 67(3) ?
F8 B F4 F12 '2 566' '2 566' '2 566' '2 566' -141(2) ?
F9 B F4 F9 '2 566' '2 566' '2 566' '2 566' 0(2) ?
F9 B F4 F12 '2 566' '2 566' '2 566' '2 566' 152(3) ?
F10 B F4 F9 '2 566' '2 566' '2 566' '2 566' 93(2) ?
F10 B F4 F12 '2 566' '2 566' '2 566' '2 566' -114.6(15) ?
F11 B F4 F9 '2 566' '2 566' '2 566' '2 566' -79(3) ?
F11 B F4 F12 '2 566' '2 566' '2 566' '2 566' 73(2) ?
F12 B F4 F9 '2 566' '2 566' '2 566' '2 566' -152(3) ?
F12 B F4 F12 '2 566' '2 566' '2 566' '2 566' -.0(15) ?
F1 B F5 F2 '2 566' '2 566' '2 566' '2 566' -110(2) ?
F1 B F5 F12 '2 566' '2 566' '2 566' '2 566' 130(3) ?
F2 B F5 F2 '2 566' '2 566' '2 566' '2 566' 0(3) ?
F2 B F5 F12 '2 566' '2 566' '2 566' '2 566' -120(3) ?
F3 B F5 F2 '2 566' '2 566' '2 566' '2 566' 38(3) ?
F3 B F5 F12 '2 566' '2 566' '2 566' '2 566' -82(3) ?
F4 B F5 F2 '2 566' '2 566' '2 566' '2 566' 144(2) ?
F4 B F5 F12 '2 566' '2 566' '2 566' '2 566' 25(2) ?
F6 B F5 F2 '2 566' '2 566' '2 566' '2 566' -29(3) ?
F6 B F5 F12 '2 566' '2 566' '2 566' '2 566' -148(3) ?
F7 B F5 F2 '2 566' '2 566' '2 566' '2 566' 70(3) ?
F7 B F5 F12 '2 566' '2 566' '2 566' '2 566' -50(3) ?
F8 B F5 F2 '2 566' '2 566' '2 566' '2 566' -78(3) ?
F8 B F5 F12 '2 566' '2 566' '2 566' '2 566' 162(3) ?
F9 B F5 F2 '2 566' '2 566' '2 566' '2 566' 137(2) ?
F9 B F5 F12 '2 566' '2 566' '2 566' '2 566' 17(3) ?
F10 B F5 F2 '2 566' '2 566' '2 566' '2 566' -130(2) ?
F10 B F5 F12 '2 566' '2 566' '2 566' '2 566' 110(3) ?
F11 B F5 F2 '2 566' '2 566' '2 566' '2 566' 24(3) ?
F11 B F5 F12 '2 566' '2 566' '2 566' '2 566' -95(3) ?
F12 B F5 F2 '2 566' '2 566' '2 566' '2 566' 120(3) ?
F12 B F5 F12 '2 566' '2 566' '2 566' '2 566' 0(3) ?
F1 B F6 F2 '2 566' '2 566' '2 566' '2 566' 136(3) ?
F1 B F6 F8 '2 566' '2 566' '2 566' '2 566' -28.5(14) ?
F1 B F6 F11 '2 566' '2 566' '2 566' '2 566' -146(2) ?
F2 B F6 F2 '2 566' '2 566' '2 566' '2 566' 0(3) ?
F2 B F6 F8 '2 566' '2 566' '2 566' '2 566' -164(3) ?
F2 B F6 F11 '2 566' '2 566' '2 566' '2 566' 78(3) ?
F3 B F6 F2 '2 566' '2 566' '2 566' '2 566' -118(3) ?
F3 B F6 F8 '2 566' '2 566' '2 566' '2 566' 77.9(15) ?
F3 B F6 F11 '2 566' '2 566' '2 566' '2 566' -39(2) ?
F4 B F6 F2 '2 566' '2 566' '2 566' '2 566' 13(5) ?
F4 B F6 F8 '2 566' '2 566' '2 566' '2 566' -151(4) ?
F4 B F6 F11 '2 566' '2 566' '2 566' '2 566' 91(4) ?
F5 B F6 F2 '2 566' '2 566' '2 566' '2 566' 28(2) ?
F5 B F6 F8 '2 566' '2 566' '2 566' '2 566' -136.9(17) ?
F5 B F6 F11 '2 566' '2 566' '2 566' '2 566' 106(2) ?
F7 B F6 F2 '2 566' '2 566' '2 566' '2 566' -104(3) ?
F7 B F6 F8 '2 566' '2 566' '2 566' '2 566' 92.0(15) ?
F7 B F6 F11 '2 566' '2 566' '2 566' '2 566' -25(2) ?
F8 B F6 F2 '2 566' '2 566' '2 566' '2 566' 164(3) ?
F8 B F6 F8 '2 566' '2 566' '2 566' '2 566' -.0(15) ?
F8 B F6 F11 '2 566' '2 566' '2 566' '2 566' -117(2) ?
F9 B F6 F2 '2 566' '2 566' '2 566' '2 566' -82(7) ?
F9 B F6 F8 '2 566' '2 566' '2 566' '2 566' 113(6) ?
F9 B F6 F11 '2 566' '2 566' '2 566' '2 566' -4(7) ?
F10 B F6 F2 '2 566' '2 566' '2 566' '2 566' 124(3) ?
F10 B F6 F8 '2 566' '2 566' '2 566' '2 566' -40.7(17) ?
F10 B F6 F11 '2 566' '2 566' '2 566' '2 566' -158(2) ?
F11 B F6 F2 '2 566' '2 566' '2 566' '2 566' -78(3) ?
F11 B F6 F8 '2 566' '2 566' '2 566' '2 566' 117(2) ?
F11 B F6 F11 '2 566' '2 566' '2 566' '2 566' 0(2) ?
F12 B F6 F2 '2 566' '2 566' '2 566' '2 566' 13(3) ?
F12 B F6 F8 '2 566' '2 566' '2 566' '2 566' -151.7(15) ?
F12 B F6 F11 '2 566' '2 566' '2 566' '2 566' 91(2) ?
F1 B F7 F3 '2 566' '2 566' '2 566' '2 566' 57(4) ?
F1 B F7 F9 '2 566' '2 566' '2 566' '2 566' -90.4(17) ?
F1 B F7 F11 '2 566' '2 566' '2 566' '2 566' 121(2) ?
F2 B F7 F3 '2 566' '2 566' '2 566' '2 566' -82(4) ?
F2 B F7 F9 '2 566' '2 566' '2 566' '2 566' 129.9(19) ?
F2 B F7 F11 '2 566' '2 566' '2 566' '2 566' -19(2) ?
F3 B F7 F3 '2 566' '2 566' '2 566' '2 566' 0(3) ?
F3 B F7 F9 '2 566' '2 566' '2 566' '2 566' -148(4) ?
F3 B F7 F11 '2 566' '2 566' '2 566' '2 566' 63(4) ?
F4 B F7 F3 '2 566' '2 566' '2 566' '2 566' 167(3) ?
F4 B F7 F9 '2 566' '2 566' '2 566' '2 566' 18.9(14) ?
F4 B F7 F11 '2 566' '2 566' '2 566' '2 566' -130(2) ?
F5 B F7 F3 '2 566' '2 566' '2 566' '2 566' -123(3) ?
F5 B F7 F9 '2 566' '2 566' '2 566' '2 566' 89(2) ?
F5 B F7 F11 '2 566' '2 566' '2 566' '2 566' -60(3) ?
F6 B F7 F3 '2 566' '2 566' '2 566' '2 566' -38(4) ?
F6 B F7 F9 '2 566' '2 566' '2 566' '2 566' 174.0(16) ?
F6 B F7 F11 '2 566' '2 566' '2 566' '2 566' 25(2) ?
F8 B F7 F3 '2 566' '2 566' '2 566' '2 566' 31(4) ?
F8 B F7 F9 '2 566' '2 566' '2 566' '2 566' -116.7(16) ?
F8 B F7 F11 '2 566' '2 566' '2 566' '2 566' 94(2) ?
F9 B F7 F3 '2 566' '2 566' '2 566' '2 566' 148(4) ?
F9 B F7 F9 '2 566' '2 566' '2 566' '2 566' -.0(12) ?
F9 B F7 F11 '2 566' '2 566' '2 566' '2 566' -149(2) ?
F10 B F7 F3 '2 566' '2 566' '2 566' '2 566' 81(4) ?
F10 B F7 F9 '2 566' '2 566' '2 566' '2 566' -66.3(19) ?
F10 B F7 F11 '2 566' '2 566' '2 566' '2 566' 145(2) ?
F11 B F7 F3 '2 566' '2 566' '2 566' '2 566' -63(4) ?
F11 B F7 F9 '2 566' '2 566' '2 566' '2 566' 149(2) ?
F11 B F7 F11 '2 566' '2 566' '2 566' '2 566' 0(2) ?
F12 B F7 F3 '2 566' '2 566' '2 566' '2 566' -146(3) ?
F12 B F7 F9 '2 566' '2 566' '2 566' '2 566' 66.2(17) ?
F12 B F7 F11 '2 566' '2 566' '2 566' '2 566' -83(2) ?
F1 B F8 F1 '2 566' '2 566' '2 566' '2 566' -.0(15) ?
F1 B F8 F6 '2 566' '2 566' '2 566' '2 566' 120(3) ?
F1 B F8 F10 '2 566' '2 566' '2 566' '2 566' -7.9(16) ?
F2 B F8 F1 '2 566' '2 566' '2 566' '2 566' -109(2) ?
F2 B F8 F6 '2 566' '2 566' '2 566' '2 566' 11(2) ?
F2 B F8 F10 '2 566' '2 566' '2 566' '2 566' -117(2) ?
F3 B F8 F1 '2 566' '2 566' '2 566' '2 566' 147(2) ?
F3 B F8 F6 '2 566' '2 566' '2 566' '2 566' -93(2) ?
F3 B F8 F10 '2 566' '2 566' '2 566' '2 566' 139.6(18) ?
F4 B F8 F1 '2 566' '2 566' '2 566' '2 566' 42(3) ?
F4 B F8 F6 '2 566' '2 566' '2 566' '2 566' 161(2) ?
F4 B F8 F10 '2 566' '2 566' '2 566' '2 566' 34(2) ?
F5 B F8 F1 '2 566' '2 566' '2 566' '2 566' -67(3) ?
F5 B F8 F6 '2 566' '2 566' '2 566' '2 566' 52(2) ?
F5 B F8 F10 '2 566' '2 566' '2 566' '2 566' -75(2) ?
F6 B F8 F1 '2 566' '2 566' '2 566' '2 566' -120(3) ?
F6 B F8 F6 '2 566' '2 566' '2 566' '2 566' 0(2) ?
F6 B F8 F10 '2 566' '2 566' '2 566' '2 566' -128(2) ?
F7 B F8 F1 '2 566' '2 566' '2 566' '2 566' 136(2) ?
F7 B F8 F6 '2 566' '2 566' '2 566' '2 566' -105(2) ?
F7 B F8 F10 '2 566' '2 566' '2 566' '2 566' 127.6(16) ?
F9 B F8 F1 '2 566' '2 566' '2 566' '2 566' 75(2) ?
F9 B F8 F6 '2 566' '2 566' '2 566' '2 566' -165(2) ?
F9 B F8 F10 '2 566' '2 566' '2 566' '2 566' 67(2) ?
F10 B F8 F1 '2 566' '2 566' '2 566' '2 566' 7.9(16) ?
F10 B F8 F6 '2 566' '2 566' '2 566' '2 566' 128(2) ?
F10 B F8 F10 '2 566' '2 566' '2 566' '2 566' -.0(13) ?
F11 B F8 F1 '2 566' '2 566' '2 566' '2 566' -168(2) ?
F11 B F8 F6 '2 566' '2 566' '2 566' '2 566' -48(2) ?
F11 B F8 F10 '2 566' '2 566' '2 566' '2 566' -175.7(18) ?
F12 B F8 F1 '2 566' '2 566' '2 566' '2 566' -50(4) ?
F12 B F8 F6 '2 566' '2 566' '2 566' '2 566' 70(4) ?
F12 B F8 F10 '2 566' '2 566' '2 566' '2 566' -58(4) ?
F1 B F9 F4 '2 566' '2 566' '2 566' '2 566' -101(2) ?
F1 B F9 F7 '2 566' '2 566' '2 566' '2 566' 116.6(14) ?
F2 B F9 F4 '2 566' '2 566' '2 566' '2 566' 52(4) ?
F2 B F9 F7 '2 566' '2 566' '2 566' '2 566' -91(3) ?
F3 B F9 F4 '2 566' '2 566' '2 566' '2 566' 155(3) ?
F3 B F9 F7 '2 566' '2 566' '2 566' '2 566' 12.3(12) ?
F4 B F9 F4 '2 566' '2 566' '2 566' '2 566' 0(3) ?
F4 B F9 F7 '2 566' '2 566' '2 566' '2 566' -143(3) ?
F5 B F9 F4 '2 566' '2 566' '2 566' '2 566' 14(3) ?
F5 B F9 F7 '2 566' '2 566' '2 566' '2 566' -129.2(14) ?
F6 B F9 F4 '2 566' '2 566' '2 566' '2 566' 119(7) ?
F6 B F9 F7 '2 566' '2 566' '2 566' '2 566' -23(7) ?
F7 B F9 F4 '2 566' '2 566' '2 566' '2 566' 143(3) ?
F7 B F9 F7 '2 566' '2 566' '2 566' '2 566' .0(12) ?
F8 B F9 F4 '2 566' '2 566' '2 566' '2 566' -134(2) ?
F8 B F9 F7 '2 566' '2 566' '2 566' '2 566' 83.4(17) ?
F10 B F9 F4 '2 566' '2 566' '2 566' '2 566' -86(2) ?
F10 B F9 F7 '2 566' '2 566' '2 566' '2 566' 131.0(13) ?
F11 B F9 F4 '2 566' '2 566' '2 566' '2 566' 116(3) ?
F11 B F9 F7 '2 566' '2 566' '2 566' '2 566' -27.0(17) ?
F12 B F9 F4 '2 566' '2 566' '2 566' '2 566' 22(2) ?
F12 B F9 F7 '2 566' '2 566' '2 566' '2 566' -120.9(13) ?
F1 B F10 F1 '2 566' '2 566' '2 566' '2 566' 0(2) ?
F1 B F10 F8 '2 566' '2 566' '2 566' '2 566' 12(2) ?
F2 B F10 F1 '2 566' '2 566' '2 566' '2 566' 78(3) ?
F2 B F10 F8 '2 566' '2 566' '2 566' '2 566' 90(2) ?
F3 B F10 F1 '2 566' '2 566' '2 566' '2 566' -58(3) ?
F3 B F10 F8 '2 566' '2 566' '2 566' '2 566' -46(2) ?
F4 B F10 F1 '2 566' '2 566' '2 566' '2 566' -169(3) ?
F4 B F10 F8 '2 566' '2 566' '2 566' '2 566' -157.1(16) ?
F5 B F10 F1 '2 566' '2 566' '2 566' '2 566' 113(3) ?
F5 B F10 F8 '2 566' '2 566' '2 566' '2 566' 125.5(17) ?
F6 B F10 F1 '2 566' '2 566' '2 566' '2 566' 37(3) ?
F6 B F10 F8 '2 566' '2 566' '2 566' '2 566' 49(2) ?
F7 B F10 F1 '2 566' '2 566' '2 566' '2 566' -85(3) ?
F7 B F10 F8 '2 566' '2 566' '2 566' '2 566' -72(2) ?
F8 B F10 F1 '2 566' '2 566' '2 566' '2 566' -12(2) ?
F8 B F10 F8 '2 566' '2 566' '2 566' '2 566' .0(16) ?
F9 B F10 F1 '2 566' '2 566' '2 566' '2 566' -137(3) ?
F9 B F10 F8 '2 566' '2 566' '2 566' '2 566' -124.7(17) ?
F11 B F10 F1 '2 566' '2 566' '2 566' '2 566' -3(5) ?
F11 B F10 F8 '2 566' '2 566' '2 566' '2 566' 9(4) ?
F12 B F10 F1 '2 566' '2 566' '2 566' '2 566' 141(3) ?
F12 B F10 F8 '2 566' '2 566' '2 566' '2 566' 153.8(18) ?
F1 B F11 F2 '2 566' '2 566' '2 566' '2 566' 98(2) ?
F1 B F11 F3 '2 566' '2 566' '2 566' '2 566' -75(3) ?
F1 B F11 F6 '2 566' '2 566' '2 566' '2 566' 48(2) ?
F1 B F11 F7 '2 566' '2 566' '2 566' '2 566' -103(2) ?
F2 B F11 F2 '2 566' '2 566' '2 566' '2 566' 0(2) ?
F2 B F11 F3 '2 566' '2 566' '2 566' '2 566' -173(3) ?
F2 B F11 F6 '2 566' '2 566' '2 566' '2 566' -50(2) ?
F2 B F11 F7 '2 566' '2 566' '2 566' '2 566' 159(3) ?
F3 B F11 F2 '2 566' '2 566' '2 566' '2 566' 173(3) ?
F3 B F11 F3 '2 566' '2 566' '2 566' '2 566' -.0(18) ?
F3 B F11 F6 '2 566' '2 566' '2 566' '2 566' 123(3) ?
F3 B F11 F7 '2 566' '2 566' '2 566' '2 566' -27.9(17) ?
F4 B F11 F2 '2 566' '2 566' '2 566' '2 566' -97(2) ?
F4 B F11 F3 '2 566' '2 566' '2 566' '2 566' 90(2) ?
F4 B F11 F6 '2 566' '2 566' '2 566' '2 566' -147(2) ?
F4 B F11 F7 '2 566' '2 566' '2 566' '2 566' 62(2) ?
F5 B F11 F2 '2 566' '2 566' '2 566' '2 566' -18(2) ?
F5 B F11 F3 '2 566' '2 566' '2 566' '2 566' 169(2) ?
F5 B F11 F6 '2 566' '2 566' '2 566' '2 566' -69(2) ?
F5 B F11 F7 '2 566' '2 566' '2 566' '2 566' 140.8(17) ?
F6 B F11 F2 '2 566' '2 566' '2 566' '2 566' 50(2) ?
F6 B F11 F3 '2 566' '2 566' '2 566' '2 566' -123(3) ?
F6 B F11 F6 '2 566' '2 566' '2 566' '2 566' 0(2) ?
F6 B F11 F7 '2 566' '2 566' '2 566' '2 566' -151(3) ?
F7 B F11 F2 '2 566' '2 566' '2 566' '2 566' -159(3) ?
F7 B F11 F3 '2 566' '2 566' '2 566' '2 566' 27.9(17) ?
F7 B F11 F6 '2 566' '2 566' '2 566' '2 566' 151(3) ?
F7 B F11 F7 '2 566' '2 566' '2 566' '2 566' -.0(13) ?
F8 B F11 F2 '2 566' '2 566' '2 566' '2 566' 107(2) ?
F8 B F11 F3 '2 566' '2 566' '2 566' '2 566' -66(2) ?
F8 B F11 F6 '2 566' '2 566' '2 566' '2 566' 56(2) ?
F8 B F11 F7 '2 566' '2 566' '2 566' '2 566' -94.2(17) ?
F9 B F11 F2 '2 566' '2 566' '2 566' '2 566' -131(2) ?
F9 B F11 F3 '2 566' '2 566' '2 566' '2 566' 56(2) ?
F9 B F11 F6 '2 566' '2 566' '2 566' '2 566' 179(2) ?
F9 B F11 F7 '2 566' '2 566' '2 566' '2 566' 28(2) ?
F10 B F11 F2 '2 566' '2 566' '2 566' '2 566' 100(3) ?
F10 B F11 F3 '2 566' '2 566' '2 566' '2 566' -73(4) ?
F10 B F11 F6 '2 566' '2 566' '2 566' '2 566' 49(4) ?
F10 B F11 F7 '2 566' '2 566' '2 566' '2 566' -101(3) ?
F12 B F11 F2 '2 566' '2 566' '2 566' '2 566' -47(2) ?
F12 B F11 F3 '2 566' '2 566' '2 566' '2 566' 140(2) ?
F12 B F11 F6 '2 566' '2 566' '2 566' '2 566' -97(2) ?
F12 B F11 F7 '2 566' '2 566' '2 566' '2 566' 112.0(17) ?
F1 B F12 F2 '2 566' '2 566' '2 566' '2 566' -102(2) ?
F1 B F12 F4 '2 566' '2 566' '2 566' '2 566' 88(2) ?
F1 B F12 F5 '2 566' '2 566' '2 566' '2 566' -61(3) ?
F2 B F12 F2 '2 566' '2 566' '2 566' '2 566' 0(2) ?
F2 B F12 F4 '2 566' '2 566' '2 566' '2 566' -170(2) ?
F2 B F12 F5 '2 566' '2 566' '2 566' '2 566' 41(3) ?
F3 B F12 F2 '2 566' '2 566' '2 566' '2 566' 86(3) ?
F3 B F12 F4 '2 566' '2 566' '2 566' '2 566' -84(2) ?
F3 B F12 F5 '2 566' '2 566' '2 566' '2 566' 127(3) ?
F4 B F12 F2 '2 566' '2 566' '2 566' '2 566' 170(2) ?
F4 B F12 F4 '2 566' '2 566' '2 566' '2 566' .0(17) ?
F4 B F12 F5 '2 566' '2 566' '2 566' '2 566' -149(3) ?
F5 B F12 F2 '2 566' '2 566' '2 566' '2 566' -41(3) ?
F5 B F12 F4 '2 566' '2 566' '2 566' '2 566' 149(3) ?
F5 B F12 F5 '2 566' '2 566' '2 566' '2 566' 0(2) ?
F6 B F12 F2 '2 566' '2 566' '2 566' '2 566' -10(2) ?
F6 B F12 F4 '2 566' '2 566' '2 566' '2 566' 180(2) ?
F6 B F12 F5 '2 566' '2 566' '2 566' '2 566' 31(3) ?
F7 B F12 F2 '2 566' '2 566' '2 566' '2 566' 103(2) ?
F7 B F12 F4 '2 566' '2 566' '2 566' '2 566' -68(2) ?
F7 B F12 F5 '2 566' '2 566' '2 566' '2 566' 143(2) ?
F8 B F12 F2 '2 566' '2 566' '2 566' '2 566' -72(4) ?
F8 B F12 F4 '2 566' '2 566' '2 566' '2 566' 118(4) ?
F8 B F12 F5 '2 566' '2 566' '2 566' '2 566' -31(5) ?
F9 B F12 F2 '2 566' '2 566' '2 566' '2 566' 156(2) ?
F9 B F12 F4 '2 566' '2 566' '2 566' '2 566' -14.7(17) ?
F9 B F12 F5 '2 566' '2 566' '2 566' '2 566' -164(3) ?
F10 B F12 F2 '2 566' '2 566' '2 566' '2 566' -117.1(19) ?
F10 B F12 F4 '2 566' '2 566' '2 566' '2 566' 72.6(18) ?
F10 B F12 F5 '2 566' '2 566' '2 566' '2 566' -76(3) ?
F11 B F12 F2 '2 566' '2 566' '2 566' '2 566' 47(2) ?
F11 B F12 F4 '2 566' '2 566' '2 566' '2 566' -124(2) ?
F11 B F12 F5 '2 566' '2 566' '2 566' '2 566' 87(3) ?
B F1 F8 B '2 566' '2 566' '2 566' '2 566' .0(5) ?
B F1 F8 F6 '2 566' '2 566' '2 566' '2 566' -49.1(17) ?
B F1 F8 F10 '2 566' '2 566' '2 566' '2 566' 37(7) ?
F10 F1 F8 B '2 566' '2 566' '2 566' '2 566' -37(7) ?
F10 F1 F8 F6 '2 566' '2 566' '2 566' '2 566' -87(7) ?
F10 F1 F8 F10 '2 566' '2 566' '2 566' '2 566' 0(5) ?
B F1 F10 B '2 566' '2 566' '2 566' '2 566' -.0(5) ?
B F1 F10 F8 '2 566' '2 566' '2 566' '2 566' -36(6) ?
F8 F1 F10 B '2 566' '2 566' '2 566' '2 566' 36(6) ?
F8 F1 F10 F8 '2 566' '2 566' '2 566' '2 566' 0(4) ?
B F2 F5 B '2 566' '2 566' '2 566' '2 566' .0(5) ?
B F2 F5 F12 '2 566' '2 566' '2 566' '2 566' 64(2) ?
F6 F2 F5 B '2 566' '2 566' '2 566' '2 566' 50(3) ?
F6 F2 F5 F12 '2 566' '2 566' '2 566' '2 566' 114(4) ?
F11 F2 F5 B '2 566' '2 566' '2 566' '2 566' -31(3) ?
F11 F2 F5 F12 '2 566' '2 566' '2 566' '2 566' 33(4) ?
F12 F2 F5 B '2 566' '2 566' '2 566' '2 566' -64(2) ?
F12 F2 F5 F12 '2 566' '2 566' '2 566' '2 566' 0(2) ?
B F2 F6 B '2 566' '2 566' '2 566' '2 566' -.0(5) ?
B F2 F6 F8 '2 566' '2 566' '2 566' '2 566' 15(3) ?
B F2 F6 F11 '2 566' '2 566' '2 566' '2 566' -66(2) ?
F5 F2 F6 B '2 566' '2 566' '2 566' '2 566' -50(3) ?
F5 F2 F6 F8 '2 566' '2 566' '2 566' '2 566' -35(5) ?
F5 F2 F6 F11 '2 566' '2 566' '2 566' '2 566' -116(4) ?
F11 F2 F6 B '2 566' '2 566' '2 566' '2 566' 66(2) ?
F11 F2 F6 F8 '2 566' '2 566' '2 566' '2 566' 81(4) ?
F11 F2 F6 F11 '2 566' '2 566' '2 566' '2 566' 0(3) ?
F12 F2 F6 B '2 566' '2 566' '2 566' '2 566' -16(3) ?
F12 F2 F6 F8 '2 566' '2 566' '2 566' '2 566' -1(6) ?
F12 F2 F6 F11 '2 566' '2 566' '2 566' '2 566' -83(4) ?
B F2 F11 B '2 566' '2 566' '2 566' '2 566' -.0(6) ?
B F2 F11 F3 '2 566' '2 566' '2 566' '2 566' 8(4) ?
B F2 F11 F6 '2 566' '2 566' '2 566' '2 566' 79(3) ?
B F2 F11 F7 '2 566' '2 566' '2 566' '2 566' -21(2) ?
F5 F2 F11 B '2 566' '2 566' '2 566' '2 566' 33(3) ?
F5 F2 F11 F3 '2 566' '2 566' '2 566' '2 566' 41(6) ?
F5 F2 F11 F6 '2 566' '2 566' '2 566' '2 566' 113(4) ?
F5 F2 F11 F7 '2 566' '2 566' '2 566' '2 566' 12(5) ?
F6 F2 F11 B '2 566' '2 566' '2 566' '2 566' -79(3) ?
F6 F2 F11 F3 '2 566' '2 566' '2 566' '2 566' -72(5) ?
F6 F2 F11 F6 '2 566' '2 566' '2 566' '2 566' 0(3) ?
F6 F2 F11 F7 '2 566' '2 566' '2 566' '2 566' -101(4) ?
F12 F2 F11 B '2 566' '2 566' '2 566' '2 566' 48.4(15) ?
F12 F2 F11 F3 '2 566' '2 566' '2 566' '2 566' 56(4) ?
F12 F2 F11 F6 '2 566' '2 566' '2 566' '2 566' 128(3) ?
F12 F2 F11 F7 '2 566' '2 566' '2 566' '2 566' 27(3) ?
B F2 F12 B '2 566' '2 566' '2 566' '2 566' .0(5) ?
B F2 F12 F4 '2 566' '2 566' '2 566' '2 566' 11(2) ?
B F2 F12 F5 '2 566' '2 566' '2 566' '2 566' -103(3) ?
F5 F2 F12 B '2 566' '2 566' '2 566' '2 566' 103(3) ?
F5 F2 F12 F4 '2 566' '2 566' '2 566' '2 566' 114(4) ?
F5 F2 F12 F5 '2 566' '2 566' '2 566' '2 566' 0(3) ?
F6 F2 F12 B '2 566' '2 566' '2 566' '2 566' 18(4) ?
F6 F2 F12 F4 '2 566' '2 566' '2 566' '2 566' 28(5) ?
F6 F2 F12 F5 '2 566' '2 566' '2 566' '2 566' -86(5) ?
F11 F2 F12 B '2 566' '2 566' '2 566' '2 566' -48.9(17) ?
F11 F2 F12 F4 '2 566' '2 566' '2 566' '2 566' -38(3) ?
F11 F2 F12 F5 '2 566' '2 566' '2 566' '2 566' -152(3) ?
B F3 F7 B '2 566' '2 566' '2 566' '2 566' -.0(5) ?
B F3 F7 F9 '2 566' '2 566' '2 566' '2 566' 36(3) ?
B F3 F7 F11 '2 566' '2 566' '2 566' '2 566' -65(2) ?
F11 F3 F7 B '2 566' '2 566' '2 566' '2 566' 65(2) ?
F11 F3 F7 F9 '2 566' '2 566' '2 566' '2 566' 101(4) ?
F11 F3 F7 F11 '2 566' '2 566' '2 566' '2 566' 0(3) ?
B F3 F11 B '2 566' '2 566' '2 566' '2 566' .0(6) ?
B F3 F11 F2 '2 566' '2 566' '2 566' '2 566' -8(3) ?
B F3 F11 F6 '2 566' '2 566' '2 566' '2 566' -50(3) ?
B F3 F11 F7 '2 566' '2 566' '2 566' '2 566' 76(3) ?
F7 F3 F11 B '2 566' '2 566' '2 566' '2 566' -76(3) ?
F7 F3 F11 F2 '2 566' '2 566' '2 566' '2 566' -84(5) ?
F7 F3 F11 F6 '2 566' '2 566' '2 566' '2 566' -126(4) ?
F7 F3 F11 F7 '2 566' '2 566' '2 566' '2 566' 0(3) ?
B F4 F9 B '2 566' '2 566' '2 566' '2 566' .0(5) ?
B F4 F9 F7 '2 566' '2 566' '2 566' '2 566' 38(2) ?
F12 F4 F9 B '2 566' '2 566' '2 566' '2 566' -32(3) ?
F12 F4 F9 F7 '2 566' '2 566' '2 566' '2 566' 6(5) ?
B F4 F12 B '2 566' '2 566' '2 566' '2 566' -.0(5) ?
B F4 F12 F2 '2 566' '2 566' '2 566' '2 566' -10(2) ?
B F4 F12 F5 '2 566' '2 566' '2 566' '2 566' 41(3) ?
F9 F4 F12 B '2 566' '2 566' '2 566' '2 566' 35(3) ?
F9 F4 F12 F2 '2 566' '2 566' '2 566' '2 566' 25(5) ?
F9 F4 F12 F5 '2 566' '2 566' '2 566' '2 566' 76(5) ?
B F5 F12 B '2 566' '2 566' '2 566' '2 566' .0(6) ?
B F5 F12 F2 '2 566' '2 566' '2 566' '2 566' 61(2) ?
B F5 F12 F4 '2 566' '2 566' '2 566' '2 566' -38(3) ?
F2 F5 F12 B '2 566' '2 566' '2 566' '2 566' -61(2) ?
F2 F5 F12 F2 '2 566' '2 566' '2 566' '2 566' .0(16) ?
F2 F5 F12 F4 '2 566' '2 566' '2 566' '2 566' -99(4) ?
B F6 F8 B '2 566' '2 566' '2 566' '2 566' -.0(6) ?
B F6 F8 F1 '2 566' '2 566' '2 566' '2 566' 60(2) ?
B F6 F8 F10 '2 566' '2 566' '2 566' '2 566' 47.7(17) ?
F2 F6 F8 B '2 566' '2 566' '2 566' '2 566' -17(3) ?
F2 F6 F8 F1 '2 566' '2 566' '2 566' '2 566' 43(4) ?
F2 F6 F8 F10 '2 566' '2 566' '2 566' '2 566' 31(4) ?
F11 F6 F8 B '2 566' '2 566' '2 566' '2 566' 52(3) ?
F11 F6 F8 F1 '2 566' '2 566' '2 566' '2 566' 111(3) ?
F11 F6 F8 F10 '2 566' '2 566' '2 566' '2 566' 99(3) ?
B F6 F11 B '2 566' '2 566' '2 566' '2 566' -.0(5) ?
B F6 F11 F2 '2 566' '2 566' '2 566' '2 566' -75(3) ?
B F6 F11 F3 '2 566' '2 566' '2 566' '2 566' 52(3) ?
B F6 F11 F7 '2 566' '2 566' '2 566' '2 566' 29(3) ?
F2 F6 F11 B '2 566' '2 566' '2 566' '2 566' 75(3) ?
F2 F6 F11 F2 '2 566' '2 566' '2 566' '2 566' .0(19) ?
F2 F6 F11 F3 '2 566' '2 566' '2 566' '2 566' 127(4) ?
F2 F6 F11 F7 '2 566' '2 566' '2 566' '2 566' 104(4) ?
F8 F6 F11 B '2 566' '2 566' '2 566' '2 566' -46.8(18) ?
F8 F6 F11 F2 '2 566' '2 566' '2 566' '2 566' -122(4) ?
F8 F6 F11 F3 '2 566' '2 566' '2 566' '2 566' 5(4) ?
F8 F6 F11 F7 '2 566' '2 566' '2 566' '2 566' -18(4) ?
B F7 F9 B '2 566' '2 566' '2 566' '2 566' -.0(5) ?
B F7 F9 F4 '2 566' '2 566' '2 566' '2 566' -43(3) ?
F3 F7 F9 B '2 566' '2 566' '2 566' '2 566' -41(4) ?
F3 F7 F9 F4 '2 566' '2 566' '2 566' '2 566' -84(5) ?
F11 F7 F9 B '2 566' '2 566' '2 566' '2 566' 30(2) ?
F11 F7 F9 F4 '2 566' '2 566' '2 566' '2 566' -13(4) ?
B F7 F11 B '2 566' '2 566' '2 566' '2 566' .0(5) ?
B F7 F11 F2 '2 566' '2 566' '2 566' '2 566' 21(2) ?
B F7 F11 F3 '2 566' '2 566' '2 566' '2 566' -91(3) ?
B F7 F11 F6 '2 566' '2 566' '2 566' '2 566' -29(3) ?
F3 F7 F11 B '2 566' '2 566' '2 566' '2 566' 91(3) ?
F3 F7 F11 F2 '2 566' '2 566' '2 566' '2 566' 112(4) ?
F3 F7 F11 F3 '2 566' '2 566' '2 566' '2 566' 0(3) ?
F3 F7 F11 F6 '2 566' '2 566' '2 566' '2 566' 62(4) ?
F9 F7 F11 B '2 566' '2 566' '2 566' '2 566' -30(2) ?
F9 F7 F11 F2 '2 566' '2 566' '2 566' '2 566' -9(4) ?
F9 F7 F11 F3 '2 566' '2 566' '2 566' '2 566' -121(4) ?
F9 F7 F11 F6 '2 566' '2 566' '2 566' '2 566' -59(4) ?
B F8 F10 B '2 566' '2 566' '2 566' '2 566' -.0(5) ?
B F8 F10 F1 '2 566' '2 566' '2 566' '2 566' 140(7) ?
F1 F8 F10 B '2 566' '2 566' '2 566' '2 566' -140(7) ?
F1 F8 F10 F1 '2 566' '2 566' '2 566' '2 566' 0(7) ?
F6 F8 F10 B '2 566' '2 566' '2 566' '2 566' -43.4(16) ?
F6 F8 F10 F1 '2 566' '2 566' '2 566' '2 566' 96(7) ?
